data_4132719
loop_
_publ_author_name
'Rowland, Casey A.'
'Lorzing, Gregory R.'
'Gosselin, Eric J.'
'Trump, Benjamin A.'
'Yap, Glenn P. A.'
'Brown, Craig M.'
'Bloch, Eric D.'

_publ_section_title
;
 Methane Storage in Paddlewheel-Based Porous Coordination Cages.
;
_journal_issue 36
_journal_name_full 'Journal of the American Chemical Society'
_journal_page_first 11153
_journal_page_last 11157
_journal_paper_doi 10.1021/jacs.8b05780
_journal_volume 140
_journal_year 2018
_chemical_formula_sum 'C18.89 H8 Cu D7.56 N O4'
_chemical_formula_weight 391.71
_chemical_name_mineral 'Cu-carbazole/PCN-81 w/ 1.95(15) CD4'
_space_group_IT_number 205
_space_group_name_Hall '-P 2ac 2ab 3'
_space_group_name_H-M_alt 'P a -3'
_symmetry_cell_setting cubic
_symmetry_space_group_name_H-M 'P a -3'
_cell_angle_alpha 90
_cell_angle_beta 90
_cell_angle_gamma 90
_cell_formula_units_Z 48
_cell_length_a 40.519(2)
_cell_length_b 40.519(2)
_cell_length_c 40.519(2)
_cell_measurement_reflns_used 8640
_cell_measurement_temperature 7.06(5)
_cell_measurement_theta_max 140
_cell_measurement_theta_min 3
_cell_volume 66524(6)
_diffrn_ambient_temperature 7.06(5)
_diffrn_measured_fraction_theta_full 1.0
_diffrn_measurement_device_type 'NIST NCNR BT-1'
_diffrn_radiation_type neutron
_diffrn_radiation_wavelength 2.0775
_diffrn_reflns_av_R_equivalents 0.0
_diffrn_reflns_number 8640
_exptl_crystal_density_diffrn 0.469
_exptl_crystal_description N/A
_refine_ls_goodness_of_fit_all 1.30259545
_refine_ls_matrix_type full
_refine_ls_number_parameters 80
_refine_ls_number_restraints 0
_cod_data_source_file ja8b05780_si_007.cif
_cod_data_source_block VESTA_phase_1
_cod_depositor_comments
;
The following automatic conversions were performed:

data item '_geom_angle_publ_flag' value 'N' was changed to 'n' in
accordance with the
/home/saulius/struct/COD-crude-data/automatic-downloads/DataCite-retrospective/ACS/depositions/lib/dictionaries/cif_core.dic
dictionary named 'cif_core.dic' version 2.4.2 last updated on
2011-04-26 (850 times).

data item '_geom_bond_publ_flag' value 'N' was changed to 'n' in
accordance with the
/home/saulius/struct/COD-crude-data/automatic-downloads/DataCite-retrospective/ACS/depositions/lib/dictionaries/cif_core.dic
dictionary named 'cif_core.dic' version 2.4.2 last updated on
2011-04-26 (598 times).

Automatic conversion script
Id: cif_fix_values 6909 2019-04-08 15:41:33Z antanas 
;
_cod_original_cell_volume 66524(10)
_cod_original_sg_symbol_H-M Pa-3
_cod_original_formula_sum 'C18.89 H8.00 Cu D7.56 N O4'
_cod_database_code 4132719

loop_
_symmetry_equiv_pos_site_id
_symmetry_equiv_pos_as_xyz
1 +x,+y,+z
2 +z,+x,+y
3 +y,+z,+x
4 +x+1/2,+y,-z+1/2
5 -z+1/2,+x+1/2,+y
6 +y,-z+1/2,+x+1/2
7 -z,+x+1/2,-y+1/2
8 -y+1/2,-z,+x+1/2
9 +y+1/2,-z+1/2,-x
10 -x,+y+1/2,-z+1/2
11 -z+1/2,-x,+y+1/2
12 +x+1/2,-y+1/2,-z
-1 -x,-y,-z
-2 -z,-x,-y
-3 -y,-z,-x
-4 -x+1/2,-y,+z+1/2
-5 +z+1/2,-x+1/2,-y
-6 -y,+z+1/2,-x+1/2
-7 +z,-x+1/2,+y+1/2
-8 +y+1/2,+z,-x+1/2
-9 -y+1/2,+z+1/2,+x
-10 +x,-y+1/2,+z+1/2
-11 +z+1/2,+x,-y+1/2
-12 -x+1/2,+y+1/2,+z

loop_
_atom_site_label
_atom_site_type_symbol
_atom_site_symmetry_multiplicity
_atom_site_fract_x
_atom_site_fract_y
_atom_site_fract_z
_atom_site_occupancy
_atom_site_U_iso_or_equiv
Cu1 Cu 24 0.000(6) 0.498(6) 0.2630(14) 1 0.016(8)
Cu2 Cu 24 0.002(7) 0.498(5) 0.3247(12) 1 0.016(8)
O1 O 24 0.045(2) 0.237(16) -0.001(10) 1 0.043(5)
O2 O 24 0.044(5) 0.181(17) 0.000(13) 1 0.043(5)
O3 O 24 0.220(17) 0.0439(19) -0.001(10) 1 0.043(5)
O4 O 24 0.164(17) 0.047(6) 0.000(14) 1 0.043(5)
O5 O 24 0.260(16) 0.450(2) -0.002(10) 1 0.043(5)
O6 O 24 0.316(17) 0.452(6) -0.002(13) 1 0.043(5)
O7 O 24 0.450(6) 0.328(17) -0.003(14) 1 0.043(5)
O8 O 24 0.4524(18) 0.272(17) -0.006(11) 1 0.043(5)
N1 N 24 0.297(3) 0.297(4) -0.009(4) 1 0.043(5)
N2 N 24 0.199(4) 0.200(3) 0.000(3) 1 0.043(5)
C1 C 24 0.3850(17) 0.267(11) -0.008(7) 1 0.043(5)
C2 C 24 0.400(3) 0.298(13) -0.006(9) 1 0.043(5)
H1 H 24 0.400(2) 0.244(13) -0.009(6) 1 0.043(5)
C3 C 24 0.381(6) 0.326(11) -0.005(10) 1 0.043(5)
C4 C 24 0.346(5) 0.324(8) -0.007(8) 1 0.043(5)
H2 H 24 0.339(3) 0.240(8) -0.011(3) 1 0.043(5)
C5 C 24 0.331(3) 0.293(7) -0.008(5) 1 0.043(5)
H3 H 24 0.393(8) 0.350(12) -0.004(12) 1 0.043(5)
C6 C 24 0.3505(16) 0.264(8) -0.009(5) 1 0.043(5)
C7 C 24 0.320(8) 0.348(6) -0.006(7) 1 0.043(5)
C8 C 24 0.320(11) 0.383(6) -0.004(9) 1 0.043(5)
C9 C 24 0.289(12) 0.400(4) -0.004(9) 1 0.043(5)
C10 C 24 0.260(10) 0.382(2) -0.006(6) 1 0.043(5)
H4 H 24 0.343(12) 0.397(8) -0.003(12) 1 0.043(5)
C11 C 24 0.260(7) 0.347(2) -0.008(4) 1 0.043(5)
H5 H 24 0.236(12) 0.395(3) -0.006(6) 1 0.043(5)
C12 C 24 0.291(6) 0.331(4) -0.008(5) 1 0.043(5)
C13 C 24 0.2740(17) 0.270(3) -0.0101(19) 1 0.043(5)
H6 H 24 0.237(6) 0.334(3) -0.009(3) 1 0.043(5)
C14 C 24 0.2749(18) 0.242(3) -0.0291(15) 0.5 0.043(5)
C15 C 24 0.251(3) 0.2175(17) -0.0251(16) 0.5 0.043(5)
C16 C 24 0.249(2) 0.2753(19) 0.0128(15) 0.5 0.043(5)
H7 H 24 0.248(3) 0.298(2) 0.0276(19) 0.5 0.043(5)
C17 C 24 0.2241(19) 0.2512(19) 0.0168(14) 0.5 0.043(5)
H8 H 24 0.295(2) 0.238(4) -0.0469(18) 0.5 0.043(5)
C18 C 24 0.225(3) 0.2223(17) -0.0022(18) 1 0.043(5)
C19 C 24 0.438(4) 0.299(16) -0.005(12) 1 0.043(5)
H9 H 24 0.251(4) 0.1951(18) -0.0398(19) 0.5 0.043(5)
C20 C 24 0.288(15) 0.437(4) -0.003(11) 1 0.043(5)
H10 H 24 0.204(2) 0.255(3) 0.0346(16) 0.5 0.043(5)
C21 C 24 0.202(7) 0.165(3) 0.000(5) 1 0.043(5)
C22 C 24 0.165(4) 0.207(6) -0.000(5) 1 0.043(5)
C23 C 24 0.170(8) 0.151(6) -0.000(8) 1 0.043(5)
H11 H 24 0.143(12) 0.105(8) -0.000(12) 1 0.043(5)
C24 C 24 0.147(6) 0.177(8) -0.000(7) 1 0.043(5)
H12 H 24 0.254(8) 0.157(3) 0.000(3) 1 0.043(5)
C25 C 24 0.230(8) 0.1456(16) 0.000(4) 1 0.043(5)
C26 C 24 0.227(11) 0.1112(17) 0.000(6) 1 0.043(5)
H13 H 24 0.249(13) 0.096(2) 0.000(6) 1 0.043(5)
C27 C 24 0.167(11) 0.116(6) -0.000(10) 1 0.043(5)
C28 C 24 0.196(13) 0.097(3) -0.000(9) 1 0.043(5)
H14 H 24 0.098(8) 0.156(12) -0.000(12) 1 0.043(5)
C29 C 24 0.148(2) 0.237(7) -0.000(4) 1 0.043(5)
C30 C 24 0.114(2) 0.238(10) -0.000(6) 1 0.043(5)
C31 C 24 0.096(3) 0.209(12) -0.000(9) 1 0.043(5)
H15 H 24 0.162(3) 0.260(6) 0.000(3) 1 0.043(5)
C32 C 24 0.112(6) 0.178(11) -0.000(10) 1 0.043(5)
H16 H 24 0.101(3) 0.262(12) -0.000(6) 1 0.043(5)
C33 C 24 0.193(16) 0.059(4) -0.000(11) 1 0.043(5)
C34 C 24 0.058(3) 0.209(15) -0.000(11) 1 0.043(5)
C35 C 24 0.2726(19) 0.252(3) 0.0190(16) 0.5 0.043(5)
C36 C 24 0.248(3) 0.228(2) 0.0230(15) 0.5 0.043(5)
C37 C 24 0.2265(18) 0.2409(16) -0.0313(15) 0.5 0.043(5)
C38 C 24 0.2509(16) 0.2650(17) -0.0352(15) 0.5 0.043(5)
H17 H 24 0.291(2) 0.256(4) 0.039(2) 0.5 0.043(5)
H18 H 24 0.247(4) 0.213(2) 0.0456(16) 0.5 0.043(5)
H19 H 24 0.209(2) 0.237(2) -0.0508(18) 0.5 0.043(5)
H20 H 24 0.252(2) 0.279(2) -0.0579(16) 0.5 0.043(5)
Cm1 C 24 0.1071(16) 0.49958 0.50179 0.63(3) 0.059(7)
Dm1 D 24 0.0811(16) 0.504(5) 0.503534 0.63(3) 0.059(7)
Dm2a D 24 0.1142(16) 0.499(5) 0.476(4) 0.315(15) 0.059(7)
Dm3a D 24 0.1132(16) 0.477(5) 0.513(5) 0.315(15) 0.059(7)
Dm4a D 24 0.1200(16) 0.519(5) 0.514(5) 0.315(15) 0.059(7)
Dm2b D 24 0.1184(16) 0.520(5) 0.489(5) 0.315(15) 0.059(7)
Dm3b D 24 0.1173(16) 0.498(5) 0.526(5) 0.315(15) 0.059(7)
Dm4b D 24 0.1116(16) 0.477(5) 0.489(5) 0.315(15) 0.059(7)
Cm2 C 24 0.162(5) 0.572(6) 0.5879 0.67(5) 0.059(7)
Dm5 D 24 0.161(5) 0.554(6) 0.569(6) 0.67(5) 0.059(7)
Dm6 D 24 0.148(5) 0.565(6) 0.609(6) 0.67(5) 0.059(7)
Dm7 D 24 0.153(5) 0.595(6) 0.578(6) 0.67(5) 0.059(7)
Dm8 D 24 0.188(5) 0.575(6) 0.595(6) 0.67(5) 0.059(7)
Cm3 C 24 0.076(3) 0.590(3) 0.534(3) 0.37(3) 0.026(3)
Dm9 D 24 0.056(4) 0.573(5) 0.534(5) 0.37(3) 0.026(3)
Dm10a D 24 0.083(6) 0.596(3) 0.510(3) 0.185(15) 0.026(3)
Dm11a D 24 0.096(4) 0.579(5) 0.547(5) 0.185(15) 0.026(3)
Dm12a D 24 0.068(6) 0.612(3) 0.547(3) 0.185(15) 0.026(3)
Dm10b D 24 0.069(6) 0.612(3) 0.522(3) 0.185(15) 0.026(3)
Dm11b D 24 0.082(6) 0.596(3) 0.559(3) 0.185(15) 0.026(3)
Dm12b D 24 0.097(4) 0.579(5) 0.522(5) 0.185(15) 0.026(3)
Cm4 C 24 0.199(6) 0.409(8) 0.589(11) 0.49(3) 0.059(7)
Dm13 D 24 0.196(6) 0.408(8) 0.616(11) 0.49(3) 0.059(7)
Dm14 D 24 0.177(6) 0.418(8) 0.578(11) 0.49(3) 0.059(7)
Dm15 D 24 0.205(6) 0.385(8) 0.580(11) 0.49(3) 0.059(7)
Dm16 D 24 0.219(6) 0.425(8) 0.584(11) 0.49(3) 0.059(7)
Cm5 C 24 0.012(4) 0.009(4) 0.016(4) 0.112(8) 0.059(7)
Dm17 D 24 0.036(4) 0.001(4) 0.025(4) 0.112(8) 0.059(7)
Dm18 D 24 0.015(4) 0.020(4) -0.008(4) 0.112(8) 0.059(7)
Dm19 D 24 0.002(4) 0.026(4) 0.033(4) 0.112(8) 0.059(7)
Dm20 D 24 -0.003(4) -0.012(4) 0.014(4) 0.112(8) 0.059(7)
Cm6 C 24 0.077(5) 0.412(6) 0.505(6) 0.40(3) 0.059(7)
Dm21 D 24 0.063(14) 0.431(11) 0.494(11) 0.40(3) 0.059(7)
Dm22a D 24 0.091(12) 0.399(11) 0.487(10) 0.198(13) 0.059(7)
Dm23a D 24 0.060(13) 0.395(12) 0.517(6) 0.198(13) 0.059(7)
Dm24a D 24 0.094(11) 0.422(13) 0.523(7) 0.198(13) 0.059(7)
Dm22b D 24 0.103(6) 0.416(17) 0.501(10) 0.198(13) 0.059(7)
Dm23b D 24 0.072(11) 0.412(9) 0.531(6) 0.198(13) 0.059(7)
Dm24b D 24 0.069(16) 0.389(8) 0.495(6) 0.198(13) 0.059(7)
Cm7 C 24 0.157(4) 0.581(6) 0.390(5) 0.47(2) 0.059(7)
Dm25 D 24 0.162(12) 0.568(12) 0.368(8) 0.47(2) 0.059(7)
Dm26 D 24 0.133(6) 0.575(12) 0.399(12) 0.47(2) 0.059(7)
Dm27 D 24 0.159(12) 0.607(6) 0.386(13) 0.47(2) 0.059(7)
Dm28 D 24 0.175(9) 0.575(13) 0.409(10) 0.47(2) 0.059(7)
Cm8 C 24 0.100(3) 0.630(2) 0.434(2) 0.47(2) 0.059(7)
Dm29 D 24 0.081(13) 0.648(13) 0.439(5) 0.47(2) 0.059(7)
Dm30 D 24 0.104(8) 0.616(6) 0.456(3) 0.47(2) 0.059(7)
Dm31 D 24 0.122(8) 0.642(15) 0.428(5) 0.47(2) 0.059(7)
Dm32 D 24 0.092(14) 0.614(7) 0.415(4) 0.47(2) 0.059(7)
Cm9 C 24 0.295(4) 0.506(15) 0.50783 0.171(15) 0.026(3)
Dm33 D 24 0.320(4) 0.496(15) 0.505(10) 0.171(15) 0.026(3)
Dm34a D 24 0.290(4) 0.508(15) 0.534(10) 0.085(8) 0.026(3)
Dm35a D 24 0.278(4) 0.489(15) 0.497(10) 0.085(8) 0.026(3)
Dm36a D 24 0.293(4) 0.529(15) 0.496(10) 0.085(8) 0.026(3)
Dm34b D 24 0.296(4) 0.529(15) 0.521(10) 0.085(8) 0.026(3)
Dm35b D 24 0.284(4) 0.509(15) 0.484(10) 0.085(8) 0.026(3)
Dm36b D 24 0.281(4) 0.488(15) 0.522(10) 0.085(8) 0.026(3)

loop_
_geom_angle_atom_site_label_1
_geom_angle_atom_site_label_2
_geom_angle_atom_site_label_3
_geom_angle
_geom_angle_site_symmetry_1
_geom_angle_site_symmetry_3
_geom_angle_publ_flag
Cu2 Cu1 O1 89.9605 1_555 7_555 n
Cu2 Cu1 O3 70.6926 1_555 -6_465 n
Cu2 Cu1 O5 91.5771 1_555 -9_654 n
Cu2 Cu1 O8 79.1761 1_555 2_555 n
Cu2 Cu1 Dm35a 166.7704 1_555 -8_556 n
Cu2 Cu1 Dm35b 159.4393 1_555 -8_556 n
O1 Cu1 O3 89.9197 7_555 -6_465 n
O1 Cu1 O5 88.7833 7_555 -9_654 n
O1 Cu1 O8 167.292 7_555 2_555 n
O1 Cu1 Dm35a 91.665 7_555 -8_556 n
O1 Cu1 Dm35b 106.0743 7_555 -8_556 n
O3 Cu1 O5 162.2247 -6_555 -9_654 n
O3 Cu1 O8 80.3268 -6_566 2_555 n
O3 Cu1 Dm35a 96.1759 -6_566 -8_556 n
O3 Cu1 Dm35b 120.969 -6_566 -8_556 n
O5 Cu1 O8 98.0073 -9_665 2_555 n
O5 Cu1 Dm35a 101.5815 -9_665 -8_556 n
O5 Cu1 Dm35b 76.3117 -9_665 -8_556 n
O8 Cu1 Dm35a 97.4319 2_555 -8_556 n
O8 Cu1 Dm35b 86.0393 2_555 -8_556 n
Dm35a Cu1 Dm35b 29.5363 -8_556 -8_556 n
Cu1 Cu2 O2 82.866 1_555 7_555 n
Cu1 Cu2 O4 101.1206 1_555 -6_456 n
Cu1 Cu2 O6 81.1467 1_555 -9_564 n
Cu1 Cu2 O7 93.7175 1_555 2_555 n
O2 Cu2 O4 86.9166 7_555 -6_456 n
O2 Cu2 O6 91.1188 7_555 -9_564 n
O2 Cu2 O7 171.0336 7_555 2_555 n
O4 Cu2 O6 176.7804 -6_465 -9_564 n
O4 Cu2 O7 85.6112 -6_456 2_555 n
O6 Cu2 O7 96.56 -9_555 2_555 n
Cu1 O1 C34 114.8413 9_455 1_555 n
Cu2 O2 C34 123.5933 9_455 1_555 n
Cu1 O3 C33 140.395 11_554 1_555 n
Cu2 O4 C33 99.4858 11_554 1_555 n
Cu1 O5 C20 111.4593 -7_565 1_555 n
Cu2 O6 C20 128.8655 -7_565 1_555 n
Cu2 O7 C19 108.8023 3_555 1_555 n
Cu1 O8 C19 128.5219 3_555 1_555 n
C5 N1 C12 106.6526 1_555 1_555 n
C5 N1 C13 123.744 1_555 1_555 n
C12 N1 C13 129.5901 1_555 1_555 n
C18 N2 C21 125.6357 1_555 1_555 n
C18 N2 C22 127.6558 1_555 1_555 n
C21 N2 C22 106.5327 1_555 1_555 n
C2 C1 H1 121.1279 1_555 1_555 n
C2 C1 C6 120.8307 1_555 1_555 n
H1 C1 C6 118.0404 1_555 1_555 n
C1 C2 C3 120.0625 1_555 1_555 n
C1 C2 C19 117.3667 1_555 1_555 n
C3 C2 C19 122.5707 1_555 1_555 n
C2 C3 C4 120.7065 1_555 1_555 n
C2 C3 H3 119.3112 1_555 1_555 n
C4 C3 H3 119.8996 1_555 1_555 n
C3 C4 C5 119.1347 1_555 1_555 n
C3 C4 C7 133.7805 1_555 1_555 n
C5 C4 C7 106.9232 1_555 1_555 n
N1 C5 C4 109.1458 1_555 1_555 n
N1 C5 C6 130.5232 1_555 1_555 n
C4 C5 C6 120.2889 1_555 1_555 n
C1 C6 H2 120.6066 1_555 1_555 n
C1 C6 C5 118.8675 1_555 1_555 n
H2 C6 C5 120.5143 1_555 1_555 n
C4 C7 C8 132.7279 1_555 1_555 n
C4 C7 C12 106.7734 1_555 1_555 n
C8 C7 C12 120.4903 1_555 1_555 n
C7 C8 C9 118.6887 1_555 1_555 n
C7 C8 H4 121.39 1_555 1_555 n
C9 C8 H4 119.9087 1_555 1_555 n
C8 C9 C10 119.3774 1_555 1_555 n
C8 C9 C20 120.2758 1_555 1_555 n
C10 C9 C20 120.3146 1_555 1_555 n
C9 C10 C11 121.9338 1_555 1_555 n
C9 C10 H5 119.6736 1_555 1_555 n
C11 C10 H5 118.3924 1_555 1_555 n
C10 C11 C12 117.2514 1_555 1_555 n
C10 C11 H6 119.5421 1_555 1_555 n
C12 C11 H6 123.1977 1_555 1_555 n
N1 C12 C7 110.4298 1_555 1_555 n
N1 C12 C11 127.2892 1_555 1_555 n
C7 C12 C11 122.2573 1_555 1_555 n
N1 C13 C14 129.017 1_555 1_555 n
N1 C13 C16 109.5122 1_555 1_555 n
N1 C13 C35 113.5834 1_555 1_555 n
N1 C13 C38 124.5549 1_555 1_555 n
C14 C13 C16 121.4475 1_555 1_555 n
C14 C13 C35 92.48 1_555 1_555 n
C14 C13 C38 59.283 1_555 1_555 n
C16 C13 C35 58.9572 1_555 1_555 n
C16 C13 C38 91.1523 1_555 1_555 n
C35 C13 C38 120.9989 1_555 1_555 n
C13 C14 C15 120.2991 1_555 1_555 n
C13 C14 H8 120.6403 1_555 1_555 n
C13 C14 C38 61.2817 1_555 1_555 n
C15 C14 H8 119.0068 1_555 1_555 n
C15 C14 C38 90.7035 1_555 1_555 n
H8 C14 C38 120.5145 1_555 1_555 n
C14 C15 C18 119.6023 1_555 1_555 n
C14 C15 H9 122.0545 1_555 1_555 n
C14 C15 C37 89.3941 1_555 1_555 n
C18 C15 H9 118.2901 1_555 1_555 n
C18 C15 C37 59.7258 1_555 1_555 n
H9 C15 C37 117.9855 1_555 1_555 n
C13 C16 H7 121.3585 1_555 1_555 n
C13 C16 C17 119.3318 1_555 1_555 n
C13 C16 C35 60.4194 1_555 1_555 n
H7 C16 C17 119.3037 1_555 1_555 n
H7 C16 C35 120.2394 1_555 1_555 n
C17 C16 C35 90.0638 1_555 1_555 n
C16 C17 C18 119.7066 1_555 1_555 n
C16 C17 H10 120.5023 1_555 1_555 n
C16 C17 C36 89.4575 1_555 1_555 n
C18 C17 H10 119.7906 1_555 1_555 n
C18 C17 C36 60.6699 1_555 1_555 n
H10 C17 C36 119.9161 1_555 1_555 n
N2 C18 C15 121.0556 1_555 1_555 n
N2 C18 C17 119.1955 1_555 1_555 n
N2 C18 C36 124.335 1_555 1_555 n
N2 C18 C37 115.874 1_555 1_555 n
C15 C18 C17 119.5711 1_555 1_555 n
C15 C18 C36 90.305 1_555 1_555 n
C15 C18 C37 59.3668 1_555 1_555 n
C17 C18 C36 58.6393 1_555 1_555 n
C17 C18 C37 90.8005 1_555 1_555 n
C36 C18 C37 119.7189 1_555 1_555 n
O7 C19 O8 129.4817 1_555 1_555 n
O7 C19 C2 114.0313 1_555 1_555 n
O8 C19 C2 116.4849 1_555 1_555 n
O5 C20 O6 126.7999 1_555 1_555 n
O5 C20 C9 116.4836 1_555 1_555 n
O6 C20 C9 116.6601 1_555 1_555 n
N2 C21 C23 108.7303 1_555 1_555 n
N2 C21 C25 129.6155 1_555 1_555 n
C23 C21 C25 121.6542 1_555 1_555 n
N2 C22 C24 109.3301 1_555 1_555 n
N2 C22 C29 131.1724 1_555 1_555 n
C24 C22 C29 119.4975 1_555 1_555 n
C21 C23 C24 107.8671 1_555 1_555 n
C21 C23 C27 118.5285 1_555 1_555 n
C24 C23 C27 133.6044 1_555 1_555 n
C22 C24 C23 107.5398 1_555 1_555 n
C22 C24 C32 119.3272 1_555 1_555 n
C23 C24 C32 133.133 1_555 1_555 n
C21 C25 H12 119.8759 1_555 1_555 n
C21 C25 C26 119.7323 1_555 1_555 n
H12 C25 C26 120.3918 1_555 1_555 n
C25 C26 H13 119.6568 1_555 1_555 n
C25 C26 C28 119.5949 1_555 1_555 n
H13 C26 C28 120.7482 1_555 1_555 n
C23 C27 H11 119.5227 1_555 1_555 n
C23 C27 C28 118.3326 1_555 1_555 n
H11 C27 C28 122.1447 1_555 1_555 n
C26 C28 C27 122.1575 1_555 1_555 n
C26 C28 C33 119.1248 1_555 1_555 n
C27 C28 C33 118.7177 1_555 1_555 n
C22 C29 C30 121.2235 1_555 1_555 n
C22 C29 H15 119.1325 1_555 1_555 n
C30 C29 H15 119.644 1_555 1_555 n
C29 C30 C31 120.1428 1_555 1_555 n
C29 C30 H16 120.1276 1_555 1_555 n
C31 C30 H16 119.7296 1_555 1_555 n
C30 C31 C32 120.873 1_555 1_555 n
C30 C31 C34 121.8274 1_555 1_555 n
C32 C31 C34 117.2996 1_555 1_555 n
C24 C32 H14 120.8346 1_555 1_555 n
C24 C32 C31 118.9361 1_555 1_555 n
H14 C32 C31 120.2292 1_555 1_555 n
O3 C33 O4 128.2804 1_555 1_555 n
O3 C33 C28 114.6888 1_555 1_555 n
O4 C33 C28 116.9934 1_555 1_555 n
O1 C34 O2 128.5063 1_555 1_555 n
O1 C34 C31 114.8908 1_555 1_555 n
O2 C34 C31 116.565 1_555 1_555 n
C13 C35 C16 60.6234 1_555 1_555 n
C13 C35 C36 119.4648 1_555 1_555 n
C13 C35 H17 120.9816 1_555 1_555 n
C16 C35 C36 90.1688 1_555 1_555 n
C16 C35 H17 120.1181 1_555 1_555 n
C36 C35 H17 119.5432 1_555 1_555 n
C17 C36 C18 60.6908 1_555 1_555 n
C17 C36 C35 90.3099 1_555 1_555 n
C17 C36 H18 120.3174 1_555 1_555 n
C18 C36 C35 120.1869 1_555 1_555 n
C18 C36 H18 119.4073 1_555 1_555 n
C35 C36 H18 120.3826 1_555 1_555 n
C15 C37 C18 60.9074 1_555 1_555 n
C15 C37 C38 89.5335 1_555 1_555 n
C15 C37 H19 120.1603 1_555 1_555 n
C18 C37 C38 120.0971 1_555 1_555 n
C18 C37 H19 120.7831 1_555 1_555 n
C38 C37 H19 119.1192 1_555 1_555 n
C13 C38 C14 59.4353 1_555 1_555 n
C13 C38 C37 119.5148 1_555 1_555 n
C13 C38 H20 121.0281 1_555 1_555 n
C14 C38 C37 90.3689 1_555 1_555 n
C14 C38 H20 118.7616 1_555 1_555 n
C37 C38 H20 119.4345 1_555 1_555 n
Dm1 Cm1 Dm2a 109.1637 1_555 1_555 n
Dm1 Cm1 Dm3a 110.3907 1_555 1_555 n
Dm1 Cm1 Dm4a 109.1572 1_555 1_555 n
Dm1 Cm1 Dm2b 108.7285 1_555 1_555 n
Dm1 Cm1 Dm3b 109.3044 1_555 1_555 n
Dm1 Cm1 Dm4b 110.0893 1_555 1_555 n
Dm2a Cm1 Dm3a 109.592 1_555 1_555 n
Dm2a Cm1 Dm4a 109.4584 1_555 1_555 n
Dm2a Cm1 Dm2b 55.9934 1_555 1_555 n
Dm2a Cm1 Dm3b 141.4935 1_555 1_555 n
Dm2a Cm1 Dm4b 57.859 1_555 1_555 n
Dm3a Cm1 Dm4a 109.0625 1_555 1_555 n
Dm3a Cm1 Dm2b 140.8808 1_555 1_555 n
Dm3a Cm1 Dm3b 57.2491 1_555 1_555 n
Dm3a Cm1 Dm4b 54.7844 1_555 1_555 n
Dm4a Cm1 Dm2b 56.5407 1_555 1_555 n
Dm4a Cm1 Dm3b 55.0792 1_555 1_555 n
Dm4a Cm1 Dm4b 140.7293 1_555 1_555 n
Dm2b Cm1 Dm3b 108.8805 1_555 1_555 n
Dm2b Cm1 Dm4b 110.6028 1_555 1_555 n
Dm3b Cm1 Dm4b 109.2094 1_555 1_555 n
Cm1 Dm2a Dm2b 61.715 1_555 1_555 n
Cm1 Dm2a Dm4b 60.2549 1_555 1_555 n
Dm2b Dm2a Dm4b 118.1833 1_555 1_555 n
Cm1 Dm3a Dm3b 62.1417 1_555 1_555 n
Cm1 Dm3a Dm4b 63.4558 1_555 1_555 n
Dm3b Dm3a Dm4b 121.9374 1_555 1_555 n
Cm1 Dm4a Dm2b 62.3236 1_555 1_555 n
Cm1 Dm4a Dm3b 62.4617 1_555 1_555 n
Dm2b Dm4a Dm3b 121.2662 1_555 1_555 n
Cm1 Dm2b Dm2a 62.2916 1_555 1_555 n
Cm1 Dm2b Dm4a 61.1357 1_555 1_555 n
Dm2a Dm2b Dm4a 119.6499 1_555 1_555 n
Cm1 Dm3b Dm3a 60.6092 1_555 1_555 n
Cm1 Dm3b Dm4a 62.4592 1_555 1_555 n
Dm3a Dm3b Dm4a 119.0723 1_555 1_555 n
Cm1 Dm4b Dm2a 61.8861 1_555 1_555 n
Cm1 Dm4b Dm3a 61.7598 1_555 1_555 n
Dm2a Dm4b Dm3a 119.885 1_555 1_555 n
Dm5 Cm2 Dm6 112.1563 1_555 1_555 n
Dm5 Cm2 Dm7 108.2713 1_555 1_555 n
Dm5 Cm2 Dm8 107.6016 1_555 1_555 n
Dm6 Cm2 Dm7 110.4192 1_555 1_555 n
Dm6 Cm2 Dm8 109.2755 1_555 1_555 n
Dm7 Cm2 Dm8 109.0309 1_555 1_555 n
Dm9 Cm3 Dm10a 111.014 1_555 1_555 n
Dm9 Cm3 Dm11a 107.9942 1_555 1_555 n
Dm9 Cm3 Dm12a 107.7262 1_555 1_555 n
Dm9 Cm3 Dm10b 110.0365 1_555 1_555 n
Dm9 Cm3 Dm11b 108.6842 1_555 1_555 n
Dm9 Cm3 Dm12b 109.5164 1_555 1_555 n
Dm10a Cm3 Dm11a 110.635 1_555 1_555 n
Dm10a Cm3 Dm12a 110.048 1_555 1_555 n
Dm10a Cm3 Dm10b 56.3169 1_555 1_555 n
Dm10a Cm3 Dm11b 140.2684 1_555 1_555 n
Dm10a Cm3 Dm12b 57.3055 1_555 1_555 n
Dm11a Cm3 Dm12a 109.3453 1_555 1_555 n
Dm11a Cm3 Dm10b 141.9209 1_555 1_555 n
Dm11a Cm3 Dm11b 56.8721 1_555 1_555 n
Dm11a Cm3 Dm12b 56.5223 1_555 1_555 n
Dm12a Cm3 Dm10b 56.5533 1_555 1_555 n
Dm12a Cm3 Dm11b 54.6507 1_555 1_555 n
Dm12a Cm3 Dm12b 142.7049 1_555 1_555 n
Dm10b Cm3 Dm11b 107.8007 1_555 1_555 n
Dm10b Cm3 Dm12b 110.7555 1_555 1_555 n
Dm11b Cm3 Dm12b 110.0067 1_555 1_555 n
Cm3 Dm10a Dm10b 62.4815 1_555 1_555 n
Cm3 Dm10a Dm12b 63.0731 1_555 1_555 n
Dm10b Dm10a Dm12b 121.9494 1_555 1_555 n
Cm3 Dm11a Dm11b 61.8311 1_555 1_555 n
Cm3 Dm11a Dm12b 62.3496 1_555 1_555 n
Dm11b Dm11a Dm12b 120.0265 1_555 1_555 n
Cm3 Dm12a Dm10b 60.1952 1_555 1_555 n
Cm3 Dm12a Dm11b 61.8905 1_555 1_555 n
Dm10b Dm12a Dm11b 117.9193 1_555 1_555 n
Cm3 Dm10b Dm10a 61.2015 1_555 1_555 n
Cm3 Dm10b Dm12a 63.2515 1_555 1_555 n
Dm10a Dm10b Dm12a 120.9352 1_555 1_555 n
Cm3 Dm11b Dm11a 61.2969 1_555 1_555 n
Cm3 Dm11b Dm12a 63.4588 1_555 1_555 n
Dm11a Dm11b Dm12a 121.9494 1_555 1_555 n
Cm3 Dm12b Dm10a 59.6214 1_555 1_555 n
Cm3 Dm12b Dm11a 61.1281 1_555 1_555 n
Dm10a Dm12b Dm11a 117.115 1_555 1_555 n
Dm13 Cm4 Dm14 109.6987 1_555 1_555 n
Dm13 Cm4 Dm15 109.3402 1_555 1_555 n
Dm13 Cm4 Dm16 107.3034 1_555 1_555 n
Dm14 Cm4 Dm15 111.17 1_555 1_555 n
Dm14 Cm4 Dm16 110.6464 1_555 1_555 n
Dm15 Cm4 Dm16 108.5898 1_555 1_555 n
Cm5 Cm5 Cm5 60.0 2_555 3_555 n
Cm5 Cm5 Cm5 78.6901 2_555 -1_555 n
Cm5 Cm5 Cm5 90.0 2_555 -2_555 n
Cm5 Cm5 Cm5 84.2608 2_555 -3_555 n
Cm5 Cm5 Dm17 87.767 2_555 1_555 n
Cm5 Cm5 Dm17 34.3503 2_555 2_555 n
Cm5 Cm5 Dm17 124.553 2_555 3_555 n
Cm5 Cm5 Dm18 21.2697 2_555 1_555 n
Cm5 Cm5 Dm18 119.479 2_555 2_555 n
Cm5 Cm5 Dm18 94.2519 2_555 3_555 n
Cm5 Cm5 Dm18 113.5617 2_555 -1_555 n
Cm5 Cm5 Dm19 118.8267 2_555 1_555 n
Cm5 Cm5 Dm19 91.9198 2_555 2_555 n
Cm5 Cm5 Dm19 32.3909 2_555 3_555 n
Cm5 Cm5 Dm20 119.3092 2_555 1_555 n
Cm5 Cm5 Dm20 50.2296 2_555 2_555 n
Cm5 Cm5 Dm20 78.7614 2_555 3_555 n
Cm5 Cm5 Dm20 47.4596 2_555 -1_555 n
Cm5 Cm5 Dm20 113.8906 2_555 -2_555 n
Cm5 Cm5 Dm20 84.445 2_555 -3_555 n
Cm5 Cm5 Cm5 78.6901 3_555 -1_555 n
Cm5 Cm5 Cm5 84.2608 3_555 -2_555 n
Cm5 Cm5 Cm5 90.0 3_555 -3_555 n
Cm5 Cm5 Dm17 135.2352 3_555 1_555 n
Cm5 Cm5 Dm17 43.2414 3_555 2_555 n
Cm5 Cm5 Dm17 74.2718 3_555 3_555 n
Cm5 Cm5 Dm18 44.151 3_555 1_555 n
Cm5 Cm5 Dm18 61.9506 3_555 2_555 n
Cm5 Cm5 Dm18 149.1833 3_555 3_555 n
Cm5 Cm5 Dm18 105.0002 3_555 -1_555 n
Cm5 Cm5 Dm19 68.8002 3_555 1_555 n
Cm5 Cm5 Dm19 136.6728 3_555 2_555 n
Cm5 Cm5 Dm19 47.1553 3_555 3_555 n
Cm5 Cm5 Dm20 114.9709 3_555 1_555 n
Cm5 Cm5 Dm20 85.1946 3_555 2_555 n
Cm5 Cm5 Dm20 46.6952 3_555 3_555 n
Cm5 Cm5 Dm20 51.6333 3_555 -1_555 n
Cm5 Cm5 Dm20 77.0537 3_555 -2_555 n
Cm5 Cm5 Dm20 118.6596 3_555 -3_555 n
Cm5 Cm5 Cm5 11.3099 -1_555 -2_555 n
Cm5 Cm5 Cm5 11.3099 -1_555 -3_555 n
Cm5 Cm5 Dm17 127.6844 -1_555 1_555 n
Cm5 Cm5 Dm17 102.4941 -1_555 2_555 n
Cm5 Cm5 Dm17 122.8928 -1_555 3_555 n
Cm5 Cm5 Dm18 64.7042 -1_555 1_555 n
Cm5 Cm5 Dm18 74.8321 -1_555 2_555 n
Cm5 Cm5 Dm18 79.8103 -1_555 3_555 n
Cm5 Cm5 Dm18 36.4621 -1_555 -1_555 n
Cm5 Cm5 Dm19 122.2821 -1_555 1_555 n
Cm5 Cm5 Dm19 130.9295 -1_555 2_555 n
Cm5 Cm5 Dm19 103.5611 -1_555 3_555 n
Cm5 Cm5 Dm20 45.0594 -1_555 1_555 n
Cm5 Cm5 Dm20 37.3855 -1_555 2_555 n
Cm5 Cm5 Dm20 36.4735 -1_555 3_555 n
Cm5 Cm5 Dm20 35.6132 -1_555 -1_555 n
Cm5 Cm5 Dm20 43.393 -1_555 -2_555 n
Cm5 Cm5 Dm20 44.2565 -1_555 -3_555 n
Cm5 Cm5 Cm5 11.4783 -2_555 -3_555 n
Cm5 Cm5 Dm17 129.1395 -2_555 1_555 n
Cm5 Cm5 Dm17 112.6899 -2_555 2_555 n
Cm5 Cm5 Dm17 116.1288 -2_555 3_555 n
Cm5 Cm5 Dm18 75.5593 -2_555 1_555 n
Cm5 Cm5 Dm18 68.577 -2_555 2_555 n
Cm5 Cm5 Dm18 78.7412 -2_555 3_555 n
Cm5 Cm5 Dm18 25.8256 -2_555 -1_555 n
Cm5 Cm5 Dm19 116.6303 -2_555 1_555 n
Cm5 Cm5 Dm19 131.407 -2_555 2_555 n
Cm5 Cm5 Dm19 114.0798 -2_555 3_555 n
Cm5 Cm5 Dm20 35.0883 -2_555 1_555 n
Cm5 Cm5 Dm20 46.9716 -2_555 2_555 n
Cm5 Cm5 Dm20 38.6406 -2_555 3_555 n
Cm5 Cm5 Dm20 46.0648 -2_555 -1_555 n
Cm5 Cm5 Dm20 34.7097 -2_555 -2_555 n
Cm5 Cm5 Dm20 44.6799 -2_555 -3_555 n
Cm5 Cm5 Dm17 118.778 -3_555 1_555 n
Cm5 Cm5 Dm17 111.4887 -3_555 2_555 n
Cm5 Cm5 Dm17 127.4478 -3_555 3_555 n
Cm5 Cm5 Dm18 73.0071 -3_555 1_555 n
Cm5 Cm5 Dm18 80.0503 -3_555 2_555 n
Cm5 Cm5 Dm18 69.3796 -3_555 3_555 n
Cm5 Cm5 Dm18 29.315 -3_555 -1_555 n
Cm5 Cm5 Dm19 128.0966 -3_555 1_555 n
Cm5 Cm5 Dm19 121.5077 -3_555 2_555 n
Cm5 Cm5 Dm19 112.0323 -3_555 3_555 n
Cm5 Cm5 Dm20 36.4096 -3_555 1_555 n
Cm5 Cm5 Dm20 37.4816 -3_555 2_555 n
Cm5 Cm5 Dm20 46.9308 -3_555 3_555 n
Cm5 Cm5 Dm20 45.1763 -3_555 -1_555 n
Cm5 Cm5 Dm20 45.8738 -3_555 -2_555 n
Cm5 Cm5 Dm20 34.2767 -3_555 -3_555 n
Dm17 Cm5 Dm17 92.4841 1_555 2_555 n
Dm17 Cm5 Dm17 106.4538 1_555 3_555 n
Dm17 Cm5 Dm18 108.9762 1_555 1_555 n
Dm17 Cm5 Dm18 149.5242 1_555 2_555 n
Dm17 Cm5 Dm18 50.8447 1_555 3_555 n
Dm17 Cm5 Dm18 116.718 1_555 -1_555 n
Dm17 Cm5 Dm19 108.5994 1_555 1_555 n
Dm17 Cm5 Dm19 4.7279 1_555 2_555 n
Dm17 Cm5 Dm19 88.7654 1_555 3_555 n
Dm17 Cm5 Dm20 107.5864 1_555 1_555 n
Dm17 Cm5 Dm20 97.5707 1_555 2_555 n
Dm17 Cm5 Dm20 160.9043 1_555 3_555 n
Dm17 Cm5 Dm20 127.1317 1_555 -1_555 n
Dm17 Cm5 Dm20 147.6431 1_555 -2_555 n
Dm17 Cm5 Dm20 84.5806 1_555 -3_555 n
Dm17 Cm5 Dm17 90.6747 2_555 3_555 n
Dm17 Cm5 Dm18 38.5873 2_555 1_555 n
Dm17 Cm5 Dm18 102.8129 2_555 2_555 n
Dm17 Cm5 Dm18 122.6324 2_555 3_555 n
Dm17 Cm5 Dm18 138.4651 2_555 -1_555 n
Dm17 Cm5 Dm19 85.1351 2_555 1_555 n
Dm17 Cm5 Dm19 94.6508 2_555 2_555 n
Dm17 Cm5 Dm19 4.0655 2_555 3_555 n
Dm17 Cm5 Dm20 147.5528 2_555 1_555 n
Dm17 Cm5 Dm20 83.1511 2_555 2_555 n
Dm17 Cm5 Dm20 84.0358 2_555 3_555 n
Dm17 Cm5 Dm20 66.8812 2_555 -1_555 n
Dm17 Cm5 Dm20 119.1192 2_555 -2_555 n
Dm17 Cm5 Dm20 118.7614 2_555 -3_555 n
Dm17 Cm5 Dm18 117.0653 3_555 1_555 n
Dm17 Cm5 Dm18 48.0706 3_555 2_555 n
Dm17 Cm5 Dm18 136.4319 3_555 3_555 n
Dm17 Cm5 Dm18 106.8705 3_555 -1_555 n
Dm17 Cm5 Dm19 5.8763 3_555 1_555 n
Dm17 Cm5 Dm19 102.1928 3_555 2_555 n
Dm17 Cm5 Dm19 93.3051 3_555 3_555 n
Dm17 Cm5 Dm20 107.004 3_555 1_555 n
Dm17 Cm5 Dm20 155.442 3_555 2_555 n
Dm17 Cm5 Dm20 92.3864 3_555 3_555 n
Dm17 Cm5 Dm20 121.0977 3_555 -1_555 n
Dm17 Cm5 Dm20 81.5899 3_555 -2_555 n
Dm17 Cm5 Dm20 148.512 3_555 -3_555 n
Dm18 Cm5 Dm18 99.1674 1_555 2_555 n
Dm18 Cm5 Dm18 106.1434 1_555 3_555 n
Dm18 Cm5 Dm18 101.1663 1_555 -1_555 n
Dm18 Cm5 Dm19 111.2717 1_555 1_555 n
Dm18 Cm5 Dm19 113.1759 1_555 2_555 n
Dm18 Cm5 Dm19 39.0501 1_555 3_555 n
Dm18 Cm5 Dm20 109.3604 1_555 1_555 n
Dm18 Cm5 Dm20 47.6929 1_555 2_555 n
Dm18 Cm5 Dm20 57.8126 1_555 3_555 n
Dm18 Cm5 Dm20 29.7275 1_555 -1_555 n
Dm18 Cm5 Dm20 93.839 1_555 -2_555 n
Dm18 Cm5 Dm20 85.1788 1_555 -3_555 n
Dm18 Cm5 Dm18 131.681 2_555 3_555 n
Dm18 Cm5 Dm18 67.1299 2_555 -1_555 n
Dm18 Cm5 Dm19 48.0585 2_555 1_555 n
Dm18 Cm5 Dm19 144.8034 2_555 2_555 n
Dm18 Cm5 Dm19 106.8738 2_555 3_555 n
Dm18 Cm5 Dm20 72.4433 2_555 1_555 n
Dm18 Cm5 Dm20 110.1892 2_555 2_555 n
Dm18 Cm5 Dm20 48.8401 2_555 3_555 n
Dm18 Cm5 Dm20 83.3039 2_555 -1_555 n
Dm18 Cm5 Dm20 35.3284 2_555 -2_555 n
Dm18 Cm5 Dm20 109.7712 2_555 -3_555 n
Dm18 Cm5 Dm18 67.9924 3_555 -1_555 n
Dm18 Cm5 Dm19 141.9897 3_555 1_555 n
Dm18 Cm5 Dm19 52.6912 3_555 2_555 n
Dm18 Cm5 Dm19 118.7989 3_555 3_555 n
Dm18 Cm5 Dm20 60.6102 3_555 1_555 n
Dm18 Cm5 Dm20 64.4207 3_555 2_555 n
Dm18 Cm5 Dm20 116.2386 3_555 3_555 n
Dm18 Cm5 Dm20 99.0383 3_555 -1_555 n
Dm18 Cm5 Dm20 101.591 3_555 -2_555 n
Dm18 Cm5 Dm20 35.6354 3_555 -3_555 n
Dm18 Cm5 Dm19 109.9426 -1_555 1_555 n
Dm18 Cm5 Dm19 116.8849 -1_555 2_555 n
Dm18 Cm5 Dm19 139.8991 -1_555 3_555 n
Dm18 Cm5 Dm20 10.132 -1_555 1_555 n
Dm18 Cm5 Dm20 65.1809 -1_555 2_555 n
Dm18 Cm5 Dm20 58.5046 -1_555 3_555 n
Dm18 Cm5 Dm20 71.8593 -1_555 -1_555 n
Dm18 Cm5 Dm20 33.6416 -1_555 -2_555 n
Dm18 Cm5 Dm20 43.7852 -1_555 -3_555 n
Dm19 Cm5 Dm19 104.5601 1_555 2_555 n
Dm19 Cm5 Dm19 87.8778 1_555 3_555 n
Dm19 Cm5 Dm20 110.9512 1_555 1_555 n
Dm19 Cm5 Dm20 151.714 1_555 2_555 n
Dm19 Cm5 Dm20 89.8581 1_555 3_555 n
Dm19 Cm5 Dm20 116.7691 1_555 -1_555 n
Dm19 Cm5 Dm20 82.64 1_555 -2_555 n
Dm19 Cm5 Dm20 152.8266 1_555 -3_555 n
Dm19 Cm5 Dm19 91.0615 2_555 3_555 n
Dm19 Cm5 Dm20 107.3985 2_555 1_555 n
Dm19 Cm5 Dm20 101.9862 2_555 2_555 n
Dm19 Cm5 Dm20 165.3843 2_555 3_555 n
Dm19 Cm5 Dm20 131.8597 2_555 -1_555 n
Dm19 Cm5 Dm20 146.1045 2_555 -2_555 n
Dm19 Cm5 Dm20 87.2312 2_555 -3_555 n
Dm19 Cm5 Dm20 148.4104 3_555 1_555 n
Dm19 Cm5 Dm20 82.0116 3_555 2_555 n
Dm19 Cm5 Dm20 87.03 3_555 3_555 n
Dm19 Cm5 Dm20 68.0452 3_555 -1_555 n
Dm19 Cm5 Dm20 122.5773 3_555 -2_555 n
Dm19 Cm5 Dm20 116.7519 3_555 -3_555 n
Dm20 Cm5 Dm20 69.4024 1_555 2_555 n
Dm20 Cm5 Dm20 68.595 1_555 3_555 n
Dm20 Cm5 Dm20 80.6726 1_555 -1_555 n
Dm20 Cm5 Dm20 41.3846 1_555 -2_555 n
Dm20 Cm5 Dm20 41.9003 1_555 -3_555 n
Dm20 Cm5 Dm20 63.3983 2_555 3_555 n
Dm20 Cm5 Dm20 35.0879 2_555 -1_555 n
Dm20 Cm5 Dm20 80.7785 2_555 -2_555 n
Dm20 Cm5 Dm20 37.4866 2_555 -3_555 n
Dm20 Cm5 Dm20 34.8369 3_555 -1_555 n
Dm20 Cm5 Dm20 36.8115 3_555 -2_555 n
Dm20 Cm5 Dm20 80.73 3_555 -3_555 n
Dm20 Cm5 Dm20 66.6852 -1_555 -2_555 n
Dm20 Cm5 Dm20 67.2846 -1_555 -3_555 n
Dm20 Cm5 Dm20 74.5416 -2_555 -3_555 n
Cm5 Dm17 Cm5 17.9612 1_555 2_555 n
Cm5 Dm17 Cm5 10.4145 1_555 3_555 n
Cm5 Dm17 Dm18 44.2606 1_555 3_555 n
Cm5 Dm17 Dm19 37.1317 1_555 2_555 n
Cm5 Dm17 Dm20 47.1992 1_555 -3_555 n
Cm5 Dm17 Cm5 12.2055 2_555 3_555 n
Cm5 Dm17 Dm18 49.168 2_555 3_555 n
Cm5 Dm17 Dm19 53.4933 2_555 2_555 n
Cm5 Dm17 Dm20 48.1241 2_555 -3_555 n
Cm5 Dm17 Dm18 52.4443 3_555 3_555 n
Cm5 Dm17 Dm19 41.6879 3_555 2_555 n
Cm5 Dm17 Dm20 53.8283 3_555 -3_555 n
Dm18 Dm17 Dm19 65.2743 3_555 2_555 n
Dm18 Dm17 Dm20 9.5398 3_555 -3_555 n
Dm19 Dm17 Dm20 72.8792 2_555 -3_555 n
Cm5 Dm18 Cm5 9.547 1_555 2_555 n
Cm5 Dm18 Cm5 16.37 1_555 3_555 n
Cm5 Dm18 Cm5 78.8337 1_555 -1_555 n
Cm5 Dm18 Dm17 88.9684 1_555 2_555 n
Cm5 Dm18 Dm18 35.0154 1_555 2_555 n
Cm5 Dm18 Dm18 29.6095 1_555 3_555 n
Cm5 Dm18 Dm18 83.2271 1_555 -2_555 n
Cm5 Dm18 Dm18 86.0456 1_555 -3_555 n
Cm5 Dm18 Dm19 82.9943 1_555 3_555 n
Cm5 Dm18 Dm20 75.0661 1_555 2_555 n
Cm5 Dm18 Dm20 69.0523 1_555 3_555 n
Cm5 Dm18 Dm20 92.762 1_555 -1_555 n
Cm5 Dm18 Dm20 47.233 1_555 -3_555 n
Cm5 Dm18 Cm5 23.7975 2_555 3_555 n
Cm5 Dm18 Cm5 84.7947 2_555 -1_555 n
Cm5 Dm18 Dm17 84.8947 2_555 2_555 n
Cm5 Dm18 Dm18 44.2471 2_555 2_555 n
Cm5 Dm18 Dm18 25.7274 2_555 3_555 n
Cm5 Dm18 Dm18 84.4112 2_555 -2_555 n
Cm5 Dm18 Dm18 94.6957 2_555 -3_555 n
Cm5 Dm18 Dm19 78.0398 2_555 3_555 n
Cm5 Dm18 Dm20 74.8363 2_555 2_555 n
Cm5 Dm18 Dm20 78.4371 2_555 3_555 n
Cm5 Dm18 Dm20 99.7952 2_555 -1_555 n
Cm5 Dm18 Dm20 47.4807 2_555 -3_555 n
Cm5 Dm18 Cm5 82.1081 3_555 -1_555 n
Cm5 Dm18 Dm17 82.7614 3_555 2_555 n
Cm5 Dm18 Dm18 22.5916 3_555 2_555 n
Cm5 Dm18 Dm18 45.8171 3_555 3_555 n
Cm5 Dm18 Dm18 94.1546 3_555 -2_555 n
Cm5 Dm18 Dm18 81.5242 3_555 -3_555 n
Cm5 Dm18 Dm19 78.7375 3_555 3_555 n
Cm5 Dm18 Dm20 87.9235 3_555 2_555 n
Cm5 Dm18 Dm20 61.4052 3_555 3_555 n
Cm5 Dm18 Dm20 92.7615 3_555 -1_555 n
Cm5 Dm18 Dm20 60.6234 3_555 -3_555 n
Cm5 Dm18 Dm17 162.5204 -1_555 2_555 n
Cm5 Dm18 Dm18 68.4964 -1_555 2_555 n
Cm5 Dm18 Dm18 70.5235 -1_555 3_555 n
Cm5 Dm18 Dm18 31.3459 -1_555 -2_555 n
Cm5 Dm18 Dm18 27.5964 -1_555 -3_555 n
Cm5 Dm18 Dm19 160.8257 -1_555 3_555 n
Cm5 Dm18 Dm20 39.7695 -1_555 2_555 n
Cm5 Dm18 Dm20 40.5732 -1_555 3_555 n
Cm5 Dm18 Dm20 16.9483 -1_555 -1_555 n
Cm5 Dm18 Dm20 47.5178 -1_555 -3_555 n
Dm17 Dm18 Dm18 94.3501 2_555 2_555 n
Dm17 Dm18 Dm18 104.4647 2_555 3_555 n
Dm17 Dm18 Dm18 159.6381 2_555 -2_555 n
Dm17 Dm18 Dm18 140.2246 2_555 -3_555 n
Dm17 Dm18 Dm19 8.7745 2_555 3_555 n
Dm17 Dm18 Dm20 147.9458 2_555 2_555 n
Dm17 Dm18 Dm20 123.1152 2_555 3_555 n
Dm17 Dm18 Dm20 157.6458 2_555 -1_555 n
Dm17 Dm18 Dm20 129.3181 2_555 -3_555 n
Dm18 Dm18 Dm18 60.0 2_555 3_555 n
Dm18 Dm18 Dm18 90.0 2_555 -2_555 n
Dm18 Dm18 Dm18 60.9423 2_555 -3_555 n
Dm18 Dm18 Dm19 93.0154 2_555 3_555 n
Dm18 Dm18 Dm20 88.2568 2_555 2_555 n
Dm18 Dm18 Dm20 39.7027 2_555 3_555 n
Dm18 Dm18 Dm20 74.9879 2_555 -1_555 n
Dm18 Dm18 Dm20 65.3545 2_555 -3_555 n
Dm18 Dm18 Dm18 60.9423 3_555 -2_555 n
Dm18 Dm18 Dm18 90.0 3_555 -3_555 n
Dm18 Dm18 Dm19 96.2785 3_555 3_555 n
Dm18 Dm18 Dm20 50.2101 3_555 2_555 n
Dm18 Dm18 Dm20 81.7234 3_555 3_555 n
Dm18 Dm18 Dm20 87.3919 3_555 -1_555 n
Dm18 Dm18 Dm20 24.8801 3_555 -3_555 n
Dm18 Dm18 Dm18 58.1155 -2_555 -3_555 n
Dm18 Dm18 Dm19 151.2531 -2_555 3_555 n
Dm18 Dm18 Dm20 12.2094 -2_555 2_555 n
Dm18 Dm18 Dm20 71.3193 -2_555 3_555 n
Dm18 Dm18 Dm20 42.1636 -2_555 -1_555 n
Dm18 Dm18 Dm20 36.9625 -2_555 -3_555 n
Dm18 Dm18 Dm19 145.2473 -3_555 3_555 n
Dm18 Dm18 Dm20 67.3395 -3_555 2_555 n
Dm18 Dm18 Dm20 21.9038 -3_555 3_555 n
Dm18 Dm18 Dm20 18.4429 -3_555 -1_555 n
Dm18 Dm18 Dm20 71.1634 -3_555 -3_555 n
Dm19 Dm18 Dm20 139.3297 3_555 2_555 n
Dm19 Dm18 Dm20 125.8393 3_555 3_555 n
Dm19 Dm18 Dm20 163.6466 3_555 -1_555 n
Dm19 Dm18 Dm20 121.0238 3_555 -3_555 n
Dm20 Dm18 Dm20 77.2452 2_555 3_555 n
Dm20 Dm18 Dm20 52.9335 2_555 -1_555 n
Dm20 Dm18 Dm20 27.8341 2_555 -3_555 n
Dm20 Dm18 Dm20 38.8341 3_555 -1_555 n
Dm20 Dm18 Dm20 70.2862 3_555 -3_555 n
Dm20 Dm18 Dm20 64.4044 -1_555 -3_555 n
Cm5 Dm19 Cm5 14.018 1_555 2_555 n
Cm5 Dm19 Cm5 19.28 1_555 3_555 n
Cm5 Dm19 Dm17 120.6303 1_555 3_555 n
Cm5 Dm19 Dm18 53.204 1_555 2_555 n
Cm5 Dm19 Dm20 49.8391 1_555 -2_555 n
Cm5 Dm19 Cm5 10.9362 2_555 3_555 n
Cm5 Dm19 Dm17 134.2466 2_555 3_555 n
Cm5 Dm19 Dm18 57.9556 2_555 2_555 n
Cm5 Dm19 Dm20 56.4542 2_555 -2_555 n
Cm5 Dm19 Dm17 138.1403 3_555 3_555 n
Cm5 Dm19 Dm18 49.269 3_555 2_555 n
Cm5 Dm19 Dm20 48.9084 3_555 -2_555 n
Dm17 Dm19 Dm18 105.9511 3_555 2_555 n
Dm17 Dm19 Dm20 101.927 3_555 -2_555 n
Dm18 Dm19 Dm20 7.216 2_555 -2_555 n
Cm5 Dm20 Cm5 13.9956 1_555 2_555 n
Cm5 Dm20 Cm5 14.7996 1_555 3_555 n
Cm5 Dm20 Cm5 99.3274 1_555 -1_555 n
Cm5 Dm20 Cm5 110.635 1_555 -2_555 n
Cm5 Dm20 Cm5 108.8806 1_555 -3_555 n
Cm5 Dm20 Dm17 158.6165 1_555 -2_555 n
Cm5 Dm20 Dm18 46.1514 1_555 2_555 n
Cm5 Dm20 Dm18 44.5534 1_555 3_555 n
Cm5 Dm20 Dm18 152.9197 1_555 -1_555 n
Cm5 Dm20 Dm18 87.9009 1_555 -2_555 n
Cm5 Dm20 Dm19 154.4951 1_555 -3_555 n
Cm5 Dm20 Dm20 62.0789 1_555 2_555 n
Cm5 Dm20 Dm20 63.2347 1_555 3_555 n
Cm5 Dm20 Dm20 56.2003 1_555 -1_555 n
Cm5 Dm20 Dm20 72.4525 1_555 -2_555 n
Cm5 Dm20 Dm20 70.5811 1_555 -3_555 n
Cm5 Dm20 Cm5 16.044 2_555 3_555 n
Cm5 Dm20 Cm5 87.0044 2_555 -1_555 n
Cm5 Dm20 Cm5 99.27 2_555 -2_555 n
Cm5 Dm20 Cm5 95.4856 2_555 -3_555 n
Cm5 Dm20 Dm17 145.7474 2_555 -2_555 n
Cm5 Dm20 Dm18 53.1351 2_555 2_555 n
Cm5 Dm20 Dm18 43.2363 2_555 3_555 n
Cm5 Dm20 Dm18 143.6078 2_555 -1_555 n
Cm5 Dm20 Dm18 73.9776 2_555 -2_555 n
Cm5 Dm20 Dm19 142.4491 2_555 -3_555 n
Cm5 Dm20 Dm20 48.1703 2_555 2_555 n
Cm5 Dm20 Dm20 57.5661 2_555 3_555 n
Cm5 Dm20 Dm20 44.2565 2_555 -1_555 n
Cm5 Dm20 Dm20 73.8912 2_555 -2_555 n
Cm5 Dm20 Dm20 59.7865 2_555 -3_555 n
Cm5 Dm20 Cm5 87.8522 3_555 -1_555 n
Cm5 Dm20 Cm5 97.8385 3_555 -2_555 n
Cm5 Dm20 Cm5 99.2215 3_555 -3_555 n
Cm5 Dm20 Dm17 145.8818 3_555 -2_555 n
Cm5 Dm20 Dm18 37.1421 3_555 2_555 n
Cm5 Dm20 Dm18 57.241 3_555 3_555 n
Cm5 Dm20 Dm18 138.2907 3_555 -1_555 n
Cm5 Dm20 Dm18 83.9177 3_555 -2_555 n
Cm5 Dm20 Dm19 141.109 3_555 -3_555 n
Cm5 Dm20 Dm20 59.0356 3_555 2_555 n
Cm5 Dm20 Dm20 48.5187 3_555 3_555 n
Cm5 Dm20 Dm20 45.464 3_555 -1_555 n
Cm5 Dm20 Dm20 59.2523 3_555 -2_555 n
Cm5 Dm20 Dm20 75.1891 3_555 -3_555 n
Cm5 Dm20 Cm5 13.8809 -1_555 -2_555 n
Cm5 Dm20 Cm5 14.476 -1_555 -3_555 n
Cm5 Dm20 Dm17 59.2905 -1_555 -2_555 n
Cm5 Dm20 Dm18 93.5007 -1_555 2_555 n
Cm5 Dm20 Dm18 107.8203 -1_555 3_555 n
Cm5 Dm20 Dm18 57.5105 -1_555 -1_555 n
Cm5 Dm20 Dm18 36.0727 -1_555 -2_555 n
Cm5 Dm20 Dm19 55.5006 -1_555 -3_555 n
Cm5 Dm20 Dm20 50.0081 -1_555 2_555 n
Cm5 Dm20 Dm20 48.8966 -1_555 3_555 n
Cm5 Dm20 Dm20 43.1271 -1_555 -1_555 n
Cm5 Dm20 Dm20 69.7229 -1_555 -2_555 n
Cm5 Dm20 Dm20 71.2719 -1_555 -3_555 n
Cm5 Dm20 Cm5 18.5013 -2_555 -3_555 n
Cm5 Dm20 Dm17 48.2202 -2_555 -2_555 n
Cm5 Dm20 Dm18 95.6416 -2_555 2_555 n
Cm5 Dm20 Dm18 121.4392 -2_555 3_555 n
Cm5 Dm20 Dm18 44.5694 -2_555 -1_555 n
Cm5 Dm20 Dm18 47.5882 -2_555 -2_555 n
Cm5 Dm20 Dm19 43.8605 -2_555 -3_555 n
Cm5 Dm20 Dm20 63.8187 -2_555 2_555 n
Cm5 Dm20 Dm20 53.5212 -2_555 3_555 n
Cm5 Dm20 Dm20 55.0134 -2_555 -1_555 n
Cm5 Dm20 Dm20 67.5186 -2_555 -2_555 n
Cm5 Dm20 Dm20 83.2611 -2_555 -3_555 n
Cm5 Dm20 Dm17 50.286 -3_555 -2_555 n
Cm5 Dm20 Dm18 107.9723 -3_555 2_555 n
Cm5 Dm20 Dm18 106.5889 -3_555 3_555 n
Cm5 Dm20 Dm18 51.9101 -3_555 -1_555 n
Cm5 Dm20 Dm18 30.9282 -3_555 -2_555 n
Cm5 Dm20 Dm19 47.521 -3_555 -3_555 n
Cm5 Dm20 Dm20 51.9372 -3_555 2_555 n
Cm5 Dm20 Dm20 63.3067 -3_555 3_555 n
Cm5 Dm20 Dm20 53.7575 -3_555 -1_555 n
Cm5 Dm20 Dm20 83.402 -3_555 -2_555 n
Cm5 Dm20 Dm20 66.1628 -3_555 -3_555 n
Dm17 Dm20 Dm18 128.5572 -2_555 2_555 n
Dm17 Dm20 Dm18 137.4434 -2_555 3_555 n
Dm17 Dm20 Dm18 12.8145 -2_555 -1_555 n
Dm17 Dm20 Dm18 74.6634 -2_555 -2_555 n
Dm17 Dm20 Dm19 5.1938 -2_555 -3_555 n
Dm17 Dm20 Dm20 99.9337 -2_555 2_555 n
Dm17 Dm20 Dm20 98.4818 -2_555 3_555 n
Dm17 Dm20 Dm20 102.4173 -2_555 -1_555 n
Dm17 Dm20 Dm20 97.54 -2_555 -2_555 n
Dm17 Dm20 Dm20 100.0473 -2_555 -3_555 n
Dm18 Dm20 Dm18 90.0872 2_555 3_555 n
Dm18 Dm20 Dm18 115.9326 2_555 -1_555 n
Dm18 Dm20 Dm18 109.7138 2_555 -2_555 n
Dm18 Dm20 Dm19 123.8368 2_555 -3_555 n
Dm18 Dm20 Dm20 89.8739 2_555 2_555 n
Dm18 Dm20 Dm20 44.802 2_555 3_555 n
Dm18 Dm20 Dm20 64.6273 2_555 -1_555 n
Dm18 Dm20 Dm20 31.5721 2_555 -2_555 n
Dm18 Dm20 Dm20 111.7675 2_555 -3_555 n
Dm18 Dm20 Dm18 149.3477 3_555 -1_555 n
Dm18 Dm20 Dm18 75.698 3_555 -2_555 n
Dm18 Dm20 Dm19 140.2456 3_555 -3_555 n
Dm18 Dm20 Dm20 57.9528 3_555 2_555 n
Dm18 Dm20 Dm20 99.1366 3_555 3_555 n
Dm18 Dm20 Dm20 76.3521 3_555 -1_555 n
Dm18 Dm20 Dm20 116.4919 3_555 -2_555 n
Dm18 Dm20 Dm20 41.7773 3_555 -3_555 n
Dm18 Dm20 Dm18 80.132 -1_555 -2_555 n
Dm18 Dm20 Dm19 9.1374 -1_555 -3_555 n
Dm18 Dm20 Dm20 103.7409 -1_555 2_555 n
Dm18 Dm20 Dm20 89.7732 -1_555 3_555 n
Dm18 Dm20 Dm20 99.4675 -1_555 -1_555 n
Dm18 Dm20 Dm20 85.2892 -1_555 -2_555 n
Dm18 Dm20 Dm20 109.5938 -1_555 -3_555 n
Dm18 Dm20 Dm19 73.6247 -2_555 -3_555 n
Dm18 Dm20 Dm20 25.8224 -2_555 2_555 n
Dm18 Dm20 Dm20 69.7726 -2_555 3_555 n
Dm18 Dm20 Dm20 45.0866 -2_555 -1_555 n
Dm18 Dm20 Dm20 98.3995 -2_555 -2_555 n
Dm18 Dm20 Dm20 35.674 -2_555 -3_555 n
Dm19 Dm20 Dm20 98.3269 -3_555 2_555 n
Dm19 Dm20 Dm20 93.3919 -3_555 3_555 n
Dm19 Dm20 Dm20 98.5279 -3_555 -1_555 n
Dm19 Dm20 Dm20 92.6249 -3_555 -2_555 n
Dm19 Dm20 Dm20 101.1791 -3_555 -3_555 n
Dm20 Dm20 Dm20 60.0 2_555 3_555 n
Dm20 Dm20 Dm20 30.0474 2_555 -1_555 n
Dm20 Dm20 Dm20 90.0 2_555 -2_555 n
Dm20 Dm20 Dm20 30.1887 2_555 -3_555 n
Dm20 Dm20 Dm20 30.0474 3_555 -1_555 n
Dm20 Dm20 Dm20 30.1887 3_555 -2_555 n
Dm20 Dm20 Dm20 90.0 3_555 -3_555 n
Dm20 Dm20 Dm20 59.9526 -1_555 -2_555 n
Dm20 Dm20 Dm20 59.9526 -1_555 -3_555 n
Dm20 Dm20 Dm20 119.6227 -2_555 -3_555 n
Dm21 Cm6 Dm22a 111.0057 1_555 1_555 n
Dm21 Cm6 Dm23a 108.0685 1_555 1_555 n
Dm21 Cm6 Dm24a 110.7208 1_555 1_555 n
Dm21 Cm6 Dm22b 110.6204 1_555 1_555 n
Dm21 Cm6 Dm23b 108.2591 1_555 1_555 n
Dm21 Cm6 Dm24b 108.2798 1_555 1_555 n
Dm22a Cm6 Dm23a 109.2902 1_555 1_555 n
Dm22a Cm6 Dm24a 107.9494 1_555 1_555 n
Dm22a Cm6 Dm22b 56.6467 1_555 1_555 n
Dm22a Cm6 Dm23b 140.7262 1_555 1_555 n
Dm22a Cm6 Dm24b 57.9191 1_555 1_555 n
Dm23a Cm6 Dm24a 109.7966 1_555 1_555 n
Dm23a Cm6 Dm22b 141.3025 1_555 1_555 n
Dm23a Cm6 Dm23b 56.0798 1_555 1_555 n
Dm23a Cm6 Dm24b 54.8734 1_555 1_555 n
Dm24a Cm6 Dm22b 54.7559 1_555 1_555 n
Dm24a Cm6 Dm23b 57.1975 1_555 1_555 n
Dm24a Cm6 Dm24b 140.9639 1_555 1_555 n
Dm22b Cm6 Dm23b 109.3996 1_555 1_555 n
Dm22b Cm6 Dm24b 111.7887 1_555 1_555 n
Dm23b Cm6 Dm24b 108.3997 1_555 1_555 n
Cm6 Dm22a Dm22b 62.3995 1_555 1_555 n
Cm6 Dm22a Dm24b 61.1903 1_555 1_555 n
Dm22b Dm22a Dm24b 120.289 1_555 1_555 n
Cm6 Dm23a Dm23b 61.1664 1_555 1_555 n
Cm6 Dm23a Dm24b 61.4324 1_555 1_555 n
Dm23b Dm23a Dm24b 119.4185 1_555 1_555 n
Cm6 Dm24a Dm22b 62.4274 1_555 1_555 n
Cm6 Dm24a Dm23b 60.9554 1_555 1_555 n
Dm22b Dm24a Dm23b 120.2093 1_555 1_555 n
Cm6 Dm22b Dm22a 60.9538 1_555 1_555 n
Cm6 Dm22b Dm24a 62.8167 1_555 1_555 n
Dm22a Dm22b Dm24a 119.4184 1_555 1_555 n
Cm6 Dm23b Dm23a 62.7538 1_555 1_555 n
Cm6 Dm23b Dm24a 61.8472 1_555 1_555 n
Dm23a Dm23b Dm24a 120.289 1_555 1_555 n
Cm6 Dm24b Dm22a 60.8907 1_555 1_555 n
Cm6 Dm24b Dm23a 63.6942 1_555 1_555 n
Dm22a Dm24b Dm23a 120.2092 1_555 1_555 n
Dm25 Cm7 Dm26 110.4954 1_555 1_555 n
Dm25 Cm7 Dm27 110.4491 1_555 1_555 n
Dm25 Cm7 Dm28 110.951 1_555 1_555 n
Dm26 Cm7 Dm27 110.2167 1_555 1_555 n
Dm26 Cm7 Dm28 108.5606 1_555 1_555 n
Dm27 Cm7 Dm28 106.0623 1_555 1_555 n
Dm29 Cm8 Dm30 108.0661 1_555 1_555 n
Dm29 Cm8 Dm31 109.7483 1_555 1_555 n
Dm29 Cm8 Dm32 109.4028 1_555 1_555 n
Dm30 Cm8 Dm31 108.1708 1_555 1_555 n
Dm30 Cm8 Dm32 109.1638 1_555 1_555 n
Dm31 Cm8 Dm32 112.1929 1_555 1_555 n
Dm33 Cm9 Dm34a 107.6279 1_555 1_555 n
Dm33 Cm9 Dm35a 108.3162 1_555 1_555 n
Dm33 Cm9 Dm36a 110.5484 1_555 1_555 n
Dm33 Cm9 Dm34b 109.7178 1_555 1_555 n
Dm33 Cm9 Dm35b 109.3992 1_555 1_555 n
Dm33 Cm9 Dm36b 106.801 1_555 1_555 n
Dm34a Cm9 Dm35a 109.2629 1_555 1_555 n
Dm34a Cm9 Dm36a 111.4615 1_555 1_555 n
Dm34a Cm9 Dm34b 57.0283 1_555 1_555 n
Dm34a Cm9 Dm35b 142.8567 1_555 1_555 n
Dm34a Cm9 Dm36b 55.642 1_555 1_555 n
Dm35a Cm9 Dm36a 109.5487 1_555 1_555 n
Dm35a Cm9 Dm34b 141.9376 1_555 1_555 n
Dm35a Cm9 Dm35b 55.5466 1_555 1_555 n
Dm35a Cm9 Dm36b 56.5185 1_555 1_555 n
Dm36a Cm9 Dm34b 57.3498 1_555 1_555 n
Dm36a Cm9 Dm35b 57.0328 1_555 1_555 n
Dm36a Cm9 Dm36b 142.6481 1_555 1_555 n
Dm34b Cm9 Dm35b 111.4166 1_555 1_555 n
Dm34b Cm9 Dm36b 109.8152 1_555 1_555 n
Dm35b Cm9 Dm36b 109.5792 1_555 1_555 n
Cm9 Dm34a Dm34b 61.0983 1_555 1_555 n
Cm9 Dm34a Dm36b 62.4409 1_555 1_555 n
Dm34b Dm34a Dm36b 120.0307 1_555 1_555 n
Cu1 Dm35a Cm9 116.4764 5_555 1_555 n
Cu1 Dm35a Dm35b 92.14 5_555 1_555 n
Cu1 Dm35a Dm36b 95.8468 5_555 1_555 n
Cm9 Dm35a Dm35b 62.3275 1_555 1_555 n
Cm9 Dm35a Dm36b 62.7004 1_555 1_555 n
Dm35b Dm35a Dm36b 121.8416 1_555 1_555 n
Cm9 Dm36a Dm34b 62.4858 1_555 1_555 n
Cm9 Dm36a Dm35b 62.4421 1_555 1_555 n
Dm34b Dm36a Dm35b 121.2969 1_555 1_555 n
Cm9 Dm34b Dm34a 61.8735 1_555 1_555 n
Cm9 Dm34b Dm36a 60.1644 1_555 1_555 n
Dm34a Dm34b Dm36a 118.6663 1_555 1_555 n
Cu1 Dm35b Cm9 96.8185 5_555 1_555 n
Cu1 Dm35b Dm35a 58.3237 5_555 1_555 n
Cu1 Dm35b Dm36a 110.4249 5_555 1_555 n
Cm9 Dm35b Dm35a 62.1259 1_555 1_555 n
Cm9 Dm35b Dm36a 60.5251 1_555 1_555 n
Dm35a Dm35b Dm36a 118.9874 1_555 1_555 n
Cm9 Dm36b Dm34a 61.9171 1_555 1_555 n
Cm9 Dm36b Dm35a 60.781 1_555 1_555 n
Dm34a Dm36b Dm35a 119.1643 1_555 1_555 n

loop_
_geom_bond_atom_site_label_1
_geom_bond_atom_site_label_2
_geom_bond_distance
_geom_bond_site_symmetry_2
_geom_bond_publ_flag
Cu1 Cu2 2.50133 1_555 n
Cu1 O1 1.90482 7_555 n
Cu1 O3 1.90793 -6_555 n
Cu1 O5 2.02959 -9_555 n
Cu1 O8 1.89894 2_555 n
Cu1 Cm9 2.39598 -8_455 n
Cu1 Dm35a 1.72051 -8_455 n
Cu1 Dm35b 2.02027 -8_455 n
Cu1 Dm36b 2.0882 -8_455 n
Cu2 Cu1 2.50133 1_555 n
Cu2 O2 1.87988 7_555 n
Cu2 O4 2.03915 -6_555 n
Cu2 O6 1.89692 -9_555 n
Cu2 O7 1.96 2_555 n
Cu2 C33 2.57488 -6_555 n
Cu2 Dm4a 2.43218 -8_455 n
Cu2 Dm2b 2.44549 -8_455 n
O1 Cu1 1.90482 9_455 n
O1 C34 1.25151 1_555 n
O2 Cu2 1.87988 9_455 n
O2 C34 1.26845 1_555 n
O3 Cu1 1.90793 11_554 n
O3 C33 1.25413 1_555 n
O4 Cu2 2.03915 11_554 n
O4 C33 1.27168 1_555 n
O5 Cu1 2.02959 -7_554 n
O5 C20 1.25151 1_555 n
O6 Cu2 1.89692 -7_554 n
O6 C20 1.28771 1_555 n
O7 Cu2 1.96 3_555 n
O7 C19 1.27426 1_555 n
O8 Cu1 1.89894 3_555 n
O8 C19 1.24054 1_555 n
N1 C5 1.38774 1_555 n
N1 C12 1.39952 1_555 n
N1 C13 1.43783 1_555 n
N2 C18 1.39077 1_555 n
N2 C21 1.42336 1_555 n
N2 C22 1.40654 1_555 n
C1 C2 1.39776 1_555 n
C1 H1 1.11335 1_555 n
C1 C6 1.40377 1_555 n
C2 C1 1.39776 1_555 n
C2 C3 1.37167 1_555 n
C2 C19 1.54079 1_555 n
H1 C1 1.11335 1_555 n
C3 C2 1.37167 1_555 n
C3 C4 1.42279 1_555 n
C3 H3 1.08799 1_555 n
C4 C3 1.42279 1_555 n
C4 C5 1.396 1_555 n
C4 C7 1.43428 1_555 n
H2 C6 1.08137 1_555 n
C5 N1 1.38774 1_555 n
C5 C4 1.396 1_555 n
C5 C6 1.41657 1_555 n
C5 C12 2.23553 1_555 n
H3 C3 1.08799 1_555 n
C6 C1 1.40377 1_555 n
C6 H2 1.08137 1_555 n
C6 C5 1.41657 1_555 n
C7 C4 1.43428 1_555 n
C7 C8 1.42048 1_555 n
C7 C12 1.36447 1_555 n
C8 C7 1.42048 1_555 n
C8 C9 1.43256 1_555 n
C8 H4 1.09176 1_555 n
C9 C8 1.43256 1_555 n
C9 C10 1.38537 1_555 n
C9 C20 1.5003 1_555 n
C10 C9 1.38537 1_555 n
C10 C11 1.42048 1_555 n
C10 H5 1.10595 1_555 n
H4 C8 1.09176 1_555 n
C11 C10 1.42048 1_555 n
C11 C12 1.41353 1_555 n
C11 H6 1.07127 1_555 n
H5 C10 1.10595 1_555 n
C12 N1 1.39952 1_555 n
C12 C5 2.23553 1_555 n
C12 C7 1.36447 1_555 n
C12 C11 1.41353 1_555 n
C13 N1 1.43783 1_555 n
C13 C14 1.37156 1_555 n
C13 C16 1.3904 1_555 n
C13 C35 1.3876 1_555 n
C13 C38 1.39695 1_555 n
H6 C11 1.07127 1_555 n
C14 C13 1.37156 1_555 n
C14 C15 1.39627 1_555 n
C14 H8 1.09989 1_555 n
C14 C35 1.99282 1_555 n
C14 C37 1.96365 1_555 n
C14 C38 1.3694 1_555 n
C15 C14 1.39627 1_555 n
C15 C18 1.41727 1_555 n
C15 H9 1.08561 1_555 n
C15 C36 1.99856 1_555 n
C15 C37 1.39555 1_555 n
C15 C38 1.96768 1_555 n
C16 C13 1.3904 1_555 n
C16 H7 1.09875 1_555 n
C16 C17 1.41342 1_555 n
C16 C35 1.36705 1_555 n
C16 C36 1.96102 1_555 n
C16 C38 1.99068 1_555 n
H7 C16 1.09875 1_555 n
C17 C16 1.41342 1_555 n
C17 C18 1.40188 1_555 n
C17 H10 1.09872 1_555 n
C17 C35 1.96746 1_555 n
C17 C36 1.3728 1_555 n
C17 C37 1.99552 1_555 n
H8 C14 1.09989 1_555 n
C18 N2 1.39077 1_555 n
C18 C15 1.41727 1_555 n
C18 C17 1.40188 1_555 n
C18 C36 1.40159 1_555 n
C18 C37 1.4007 1_555 n
C19 O7 1.27426 1_555 n
C19 O8 1.24054 1_555 n
C19 C2 1.54079 1_555 n
H9 C15 1.08561 1_555 n
C20 O5 1.25151 1_555 n
C20 O6 1.28771 1_555 n
C20 C9 1.5003 1_555 n
H10 C17 1.09872 1_555 n
C21 N2 1.42336 1_555 n
C21 C23 1.41527 1_555 n
C21 C25 1.38024 1_555 n
C22 N2 1.40654 1_555 n
C22 C24 1.41759 1_555 n
C22 C29 1.39717 1_555 n
C23 C21 1.41527 1_555 n
C23 C24 1.40654 1_555 n
C23 C27 1.42336 1_555 n
H11 C27 1.06973 1_555 n
H11 Dm22b 1.83099 -10_554 n
C24 C22 1.41759 1_555 n
C24 C23 1.40654 1_555 n
C24 C32 1.41874 1_555 n
H12 C25 1.07659 1_555 n
C25 C21 1.38024 1_555 n
C25 H12 1.07659 1_555 n
C25 C26 1.39914 1_555 n
C26 C25 1.39914 1_555 n
C26 H13 1.08349 1_555 n
C26 C28 1.3816 1_555 n
H13 C26 1.08349 1_555 n
C27 C23 1.42336 1_555 n
C27 H11 1.06973 1_555 n
C27 C28 1.40479 1_555 n
C28 C26 1.3816 1_555 n
C28 C27 1.40479 1_555 n
C28 C33 1.54451 1_555 n
H14 C32 1.05661 1_555 n
C29 C22 1.39717 1_555 n
C29 C30 1.37824 1_555 n
C29 H15 1.09101 1_555 n
C30 C29 1.37824 1_555 n
C30 C31 1.383 1_555 n
C30 H16 1.10595 1_555 n
C31 C30 1.383 1_555 n
C31 C32 1.41353 1_555 n
C31 C34 1.53972 1_555 n
H15 C29 1.09101 1_555 n
C32 C24 1.41874 1_555 n
C32 H14 1.05661 1_555 n
C32 C31 1.41353 1_555 n
H16 C30 1.10595 1_555 n
C33 Cu2 2.57488 11_554 n
C33 O3 1.25413 1_555 n
C33 O4 1.27168 1_555 n
C33 C28 1.54451 1_555 n
C34 O1 1.25151 1_555 n
C34 O2 1.26845 1_555 n
C34 C31 1.53972 1_555 n
C35 C13 1.3876 1_555 n
C35 C14 1.99282 1_555 n
C35 C16 1.36705 1_555 n
C35 C17 1.96746 1_555 n
C35 C36 1.40196 1_555 n
C35 H17 1.11303 1_555 n
C36 C15 1.99856 1_555 n
C36 C16 1.96102 1_555 n
C36 C17 1.3728 1_555 n
C36 C18 1.40159 1_555 n
C36 C35 1.40196 1_555 n
C36 H18 1.09982 1_555 n
C37 C14 1.96365 1_555 n
C37 C15 1.39555 1_555 n
C37 C17 1.99552 1_555 n
C37 C18 1.4007 1_555 n
C37 C38 1.39857 1_555 n
C37 H19 1.07334 1_555 n
C38 C13 1.39695 1_555 n
C38 C14 1.3694 1_555 n
C38 C15 1.96768 1_555 n
C38 C16 1.99068 1_555 n
C38 C37 1.39857 1_555 n
C38 H20 1.08156 1_555 n
H17 C35 1.11303 1_555 n
H18 C36 1.09982 1_555 n
H19 C37 1.07334 1_555 n
H20 C38 1.08156 1_555 n
Cm1 Dm1 1.07094 1_555 n
Cm1 Dm2a 1.08412 1_555 n
Cm1 Dm3a 1.05094 1_555 n
Cm1 Dm4a 1.06637 1_555 n
Cm1 Dm2b 1.07833 1_555 n
Cm1 Dm3b 1.0664 1_555 n
Cm1 Dm4b 1.06719 1_555 n
Dm1 Cm1 1.07094 1_555 n
Dm1 Dm2a 1.75627 1_555 n
Dm1 Dm3a 1.74232 1_555 n
Dm1 Dm4a 1.74173 1_555 n
Dm1 Dm2b 1.7468 1_555 n
Dm1 Dm3b 1.74333 1_555 n
Dm1 Dm4b 1.75241 1_555 n
Dm2a Cm1 1.08412 1_555 n
Dm2a Dm1 1.75627 1_555 n
Dm2a Dm3a 1.74467 1_555 n
Dm2a Dm4a 1.75576 1_555 n
Dm2a Dm2b 1.01511 1_555 n
Dm2a Dm4b 1.04076 1_555 n
Dm3a Cm1 1.05094 1_555 n
Dm3a Dm1 1.74232 1_555 n
Dm3a Dm2a 1.74467 1_555 n
Dm3a Dm4a 1.72443 1_555 n
Dm3a Dm3b 1.01444 1_555 n
Dm3a Dm4b 0.97462 1_555 n
Dm3a Dm23a 1.94839 8_565 n
Dm4a Cu2 2.43218 5_555 n
Dm4a Cm1 1.06637 1_555 n
Dm4a Dm1 1.74173 1_555 n
Dm4a Dm2a 1.75576 1_555 n
Dm4a Dm3a 1.72443 1_555 n
Dm4a Dm2b 1.01586 1_555 n
Dm4a Dm3b 0.98611 1_555 n
Dm2b Cu2 2.44549 5_555 n
Dm2b Cm1 1.07833 1_555 n
Dm2b Dm1 1.7468 1_555 n
Dm2b Dm2a 1.01511 1_555 n
Dm2b Dm4a 1.01586 1_555 n
Dm2b Dm3b 1.74477 1_555 n
Dm2b Dm4b 1.76397 1_555 n
Dm3b Cm1 1.0664 1_555 n
Dm3b Dm1 1.74333 1_555 n
Dm3b Dm3a 1.01444 1_555 n
Dm3b Dm4a 0.98611 1_555 n
Dm3b Dm2b 1.74477 1_555 n
Dm3b Dm4b 1.73925 1_555 n
Dm3b Dm23a 1.58609 8_565 n
Dm3b Dm24b 1.78361 8_565 n
Dm4b Cm1 1.06719 1_555 n
Dm4b Dm1 1.75241 1_555 n
Dm4b Dm2a 1.04076 1_555 n
Dm4b Dm3a 0.97462 1_555 n
Dm4b Dm2b 1.76397 1_555 n
Dm4b Dm3b 1.73925 1_555 n
Cm2 Dm5 1.05832 1_555 n
Cm2 Dm6 1.06451 1_555 n
Cm2 Dm7 1.07815 1_555 n
Cm2 Dm8 1.09881 1_555 n
Dm5 Cm2 1.05832 1_555 n
Dm5 Dm6 1.76153 1_555 n
Dm5 Dm7 1.73145 1_555 n
Dm5 Dm8 1.7409 1_555 n
Dm6 Cm2 1.06451 1_555 n
Dm6 Dm5 1.76153 1_555 n
Dm6 Dm7 1.75966 1_555 n
Dm6 Dm8 1.76432 1_555 n
Dm7 Cm2 1.07815 1_555 n
Dm7 Dm5 1.73145 1_555 n
Dm7 Dm6 1.75966 1_555 n
Dm7 Dm8 1.77268 1_555 n
Dm8 Cm2 1.09881 1_555 n
Dm8 Dm5 1.7409 1_555 n
Dm8 Dm6 1.76432 1_555 n
Dm8 Dm7 1.77268 1_555 n
Cm3 Dm9 1.06357 1_555 n
Cm3 Dm10a 1.04174 1_555 n
Cm3 Dm11a 1.06435 1_555 n
Cm3 Dm12a 1.08497 1_555 n
Cm3 Dm10b 1.05427 1_555 n
Cm3 Dm11b 1.06973 1_555 n
Cm3 Dm12b 1.07662 1_555 n
Dm9 Cm3 1.06357 1_555 n
Dm9 Dm10a 1.73524 1_555 n
Dm9 Dm11a 1.72146 1_555 n
Dm9 Dm12a 1.73523 1_555 n
Dm9 Dm10b 1.73523 1_555 n
Dm9 Dm11b 1.73334 1_555 n
Dm9 Dm12b 1.74796 1_555 n
Dm10a Cm3 1.04174 1_555 n
Dm10a Dm9 1.73524 1_555 n
Dm10a Dm11a 1.73192 1_555 n
Dm10a Dm12a 1.74279 1_555 n
Dm10a Dm10b 0.98919 1_555 n
Dm10a Dm12b 1.01621 1_555 n
Dm11a Cm3 1.06435 1_555 n
Dm11a Dm9 1.72146 1_555 n
Dm11a Dm10a 1.73192 1_555 n
Dm11a Dm12a 1.75359 1_555 n
Dm11a Dm11b 1.01621 1_555 n
Dm11a Dm12b 1.01378 1_555 n
Dm12a Cm3 1.08497 1_555 n
Dm12a Dm9 1.73523 1_555 n
Dm12a Dm10a 1.74279 1_555 n
Dm12a Dm11a 1.75359 1_555 n
Dm12a Dm10b 1.01378 1_555 n
Dm12a Dm11b 0.98919 1_555 n
Dm12a Dm26 1.94913 5_555 n
Dm10b Cm3 1.05427 1_555 n
Dm10b Dm9 1.73523 1_555 n
Dm10b Dm10a 0.98919 1_555 n
Dm10b Dm12a 1.01378 1_555 n
Dm10b Dm11b 1.71621 1_555 n
Dm10b Dm12b 1.75359 1_555 n
Dm11b Cm3 1.06973 1_555 n
Dm11b Dm9 1.73334 1_555 n
Dm11b Dm11a 1.01621 1_555 n
Dm11b Dm12a 0.98919 1_555 n
Dm11b Dm10b 1.71621 1_555 n
Dm11b Dm12b 1.75826 1_555 n
Dm11b Dm26 1.80571 5_555 n
Dm12b Cm3 1.07662 1_555 n
Dm12b Dm9 1.74796 1_555 n
Dm12b Dm10a 1.01621 1_555 n
Dm12b Dm11a 1.01378 1_555 n
Dm12b Dm10b 1.75359 1_555 n
Dm12b Dm11b 1.75826 1_555 n
Cm4 Dm13 1.10149 1_555 n
Cm4 Dm14 1.06126 1_555 n
Cm4 Dm15 1.06666 1_555 n
Cm4 Dm16 1.05738 1_555 n
Dm13 Cm4 1.10149 1_555 n
Dm13 Dm14 1.7685 1_555 n
Dm13 Dm15 1.76897 1_555 n
Dm13 Dm16 1.73902 1_555 n
Dm14 Cm4 1.06126 1_555 n
Dm14 Dm13 1.7685 1_555 n
Dm14 Dm15 1.75546 1_555 n
Dm14 Dm16 1.74232 1_555 n
Dm15 Cm4 1.06666 1_555 n
Dm15 Dm13 1.76897 1_555 n
Dm15 Dm14 1.75546 1_555 n
Dm15 Dm16 1.7248 1_555 n
Dm16 Cm4 1.05738 1_555 n
Dm16 Dm13 1.73902 1_555 n
Dm16 Dm14 1.74232 1_555 n
Dm16 Dm15 1.7248 1_555 n
Cm5 Cm5 0.34856 2_555 n
Cm5 Cm5 0.34856 3_555 n
Cm5 Cm5 1.7773 -1_555 n
Cm5 Cm5 1.74279 -2_555 n
Cm5 Cm5 1.74279 -3_555 n
Cm5 Dm17 1.08799 1_555 n
Cm5 Dm17 1.35784 2_555 n
Cm5 Dm17 1.12946 3_555 n
Cm5 Dm18 1.07662 1_555 n
Cm5 Dm18 0.86145 2_555 n
Cm5 Dm18 0.76236 3_555 n
Cm5 Dm18 1.63789 -1_555 n
Cm5 Dm18 1.7606 -2_555 n
Cm5 Dm18 1.80571 -3_555 n
Cm5 Dm19 1.05505 1_555 n
Cm5 Dm19 0.9842 2_555 n
Cm5 Dm19 1.26066 3_555 n
Cm5 Dm20 1.04881 1_555 n
Cm5 Dm20 1.23699 2_555 n
Cm5 Dm20 1.25674 3_555 n
Cm5 Dm20 1.2749 -1_555 n
Cm5 Dm20 1.09326 -2_555 n
Cm5 Dm20 1.0705 -3_555 n
Dm17 Cm5 1.08799 1_555 n
Dm17 Cm5 1.12946 2_555 n
Dm17 Cm5 1.35784 3_555 n
Dm17 Dm17 1.77638 2_555 n
Dm17 Dm17 1.77638 3_555 n
Dm17 Dm18 1.76199 1_555 n
Dm17 Dm18 1.88184 2_555 n
Dm17 Dm18 0.84703 3_555 n
Dm17 Dm19 1.74043 1_555 n
Dm17 Dm19 0.13439 2_555 n
Dm17 Dm19 1.64739 3_555 n
Dm17 Dm20 1.72432 1_555 n
Dm17 Dm20 1.75171 2_555 n
Dm17 Dm20 1.45248 -3_555 n
Dm18 Cm5 1.07662 1_555 n
Dm18 Cm5 0.76236 2_555 n
Dm18 Cm5 0.86145 3_555 n
Dm18 Cm5 1.63789 -1_555 n
Dm18 Cm5 1.80571 -2_555 n
Dm18 Cm5 1.7606 -3_555 n
Dm18 Dm17 1.76199 1_555 n
Dm18 Dm17 0.84703 2_555 n
Dm18 Dm17 1.88184 3_555 n
Dm18 Dm18 1.48213 2_555 n
Dm18 Dm18 1.48213 3_555 n
Dm18 Dm18 1.5258 -2_555 n
Dm18 Dm18 1.5258 -3_555 n
Dm18 Dm19 1.75966 1_555 n
Dm18 Dm19 1.72098 2_555 n
Dm18 Dm19 0.80019 3_555 n
Dm18 Dm20 1.73429 1_555 n
Dm18 Dm20 0.94679 2_555 n
Dm18 Dm20 1.13887 3_555 n
Dm18 Dm20 0.63293 -1_555 n
Dm18 Dm20 1.58491 -2_555 n
Dm18 Dm20 1.45305 -3_555 n
Dm19 Cm5 1.05505 1_555 n
Dm19 Cm5 1.26066 2_555 n
Dm19 Cm5 0.9842 3_555 n
Dm19 Dm17 1.74043 1_555 n
Dm19 Dm17 1.64739 2_555 n
Dm19 Dm17 0.13439 3_555 n
Dm19 Dm18 1.75966 1_555 n
Dm19 Dm18 0.80019 2_555 n
Dm19 Dm18 1.72098 3_555 n
Dm19 Dm19 1.61365 2_555 n
Dm19 Dm19 1.61365 3_555 n
Dm19 Dm20 1.73334 1_555 n
Dm19 Dm20 1.63889 3_555 n
Dm19 Dm20 1.41874 -2_555 n
Dm20 Cm5 1.04881 1_555 n
Dm20 Cm5 1.25674 2_555 n
Dm20 Cm5 1.23699 3_555 n
Dm20 Cm5 1.2749 -1_555 n
Dm20 Cm5 1.0705 -2_555 n
Dm20 Cm5 1.09326 -3_555 n
Dm20 Dm17 1.72432 1_555 n
Dm20 Dm17 1.75171 3_555 n
Dm20 Dm17 1.45248 -2_555 n
Dm20 Dm18 1.73429 1_555 n
Dm20 Dm18 1.13887 2_555 n
Dm20 Dm18 0.94679 3_555 n
Dm20 Dm18 0.63293 -1_555 n
Dm20 Dm18 1.45305 -2_555 n
Dm20 Dm18 1.58491 -3_555 n
Dm20 Dm19 1.73334 1_555 n
Dm20 Dm19 1.63889 2_555 n
Dm20 Dm19 1.41874 -3_555 n
Dm20 Dm20 1.31046 2_555 n
Dm20 Dm20 1.31046 3_555 n
Dm20 Dm20 1.51391 -1_555 n
Dm20 Dm20 0.75804 -2_555 n
Dm20 Dm20 0.75804 -3_555 n
Cm6 Dm21 1.05505 1_555 n
Cm6 Dm22a 1.06358 1_555 n
Cm6 Dm23a 1.08875 1_555 n
Cm6 Dm24a 1.08194 1_555 n
Cm6 Dm22b 1.07814 1_555 n
Cm6 Dm23b 1.0728 1_555 n
Cm6 Dm24b 1.06666 1_555 n
Dm21 Cm6 1.05505 1_555 n
Dm21 Dm22a 1.74608 1_555 n
Dm21 Dm23a 1.73524 1_555 n
Dm21 Dm24a 1.75826 1_555 n
Dm21 Dm22b 1.75406 1_555 n
Dm21 Dm23b 1.72432 1_555 n
Dm21 Dm24b 1.71955 1_555 n
Dm22a Cm6 1.06358 1_555 n
Dm22a Dm21 1.74608 1_555 n
Dm22a Dm23a 1.75546 1_555 n
Dm22a Dm24a 1.73524 1_555 n
Dm22a Dm22b 1.01621 1_555 n
Dm22a Dm24b 1.03145 1_555 n
Dm23a Dm3a 1.94839 -5_456 n
Dm23a Dm3b 1.58609 -5_456 n
Dm23a Cm6 1.08875 1_555 n
Dm23a Dm21 1.73524 1_555 n
Dm23a Dm22a 1.75546 1_555 n
Dm23a Dm24a 1.77592 1_555 n
Dm23a Dm23b 1.01621 1_555 n
Dm23a Dm24b 0.99334 1_555 n
Dm24a Cm6 1.08194 1_555 n
Dm24a Dm21 1.75826 1_555 n
Dm24a Dm22a 1.73524 1_555 n
Dm24a Dm23a 1.77592 1_555 n
Dm24a Dm22b 0.99334 1_555 n
Dm24a Dm23b 1.03145 1_555 n
Dm22b H11 1.83099 -10_555 n
Dm22b Cm6 1.07814 1_555 n
Dm22b Dm21 1.75406 1_555 n
Dm22b Dm22a 1.01621 1_555 n
Dm22b Dm24a 0.99334 1_555 n
Dm22b Dm23b 1.75546 1_555 n
Dm22b Dm24b 1.77592 1_555 n
Dm23b Cm6 1.0728 1_555 n
Dm23b Dm21 1.72432 1_555 n
Dm23b Dm23a 1.01621 1_555 n
Dm23b Dm24a 1.03145 1_555 n
Dm23b Dm22b 1.75546 1_555 n
Dm23b Dm24b 1.73524 1_555 n
Dm24b Dm3b 1.78361 -5_456 n
Dm24b Cm6 1.06666 1_555 n
Dm24b Dm21 1.71955 1_555 n
Dm24b Dm22a 1.03145 1_555 n
Dm24b Dm23a 0.99334 1_555 n
Dm24b Dm22b 1.77592 1_555 n
Dm24b Dm23b 1.73524 1_555 n
Cm7 Dm25 1.05505 1_555 n
Cm7 Dm26 1.06666 1_555 n
Cm7 Dm27 1.06897 1_555 n
Cm7 Dm28 1.08799 1_555 n
Dm25 Cm7 1.05505 1_555 n
Dm25 Dm26 1.74326 1_555 n
Dm25 Dm27 1.74467 1_555 n
Dm25 Dm28 1.76572 1_555 n
Dm26 Dm12a 1.94913 -8_455 n
Dm26 Dm11b 1.80571 -8_455 n
Dm26 Cm7 1.06666 1_555 n
Dm26 Dm25 1.74326 1_555 n
Dm26 Dm27 1.75171 1_555 n
Dm26 Dm28 1.74937 1_555 n
Dm27 Cm7 1.06897 1_555 n
Dm27 Dm25 1.74467 1_555 n
Dm27 Dm26 1.75171 1_555 n
Dm27 Dm28 1.72337 1_555 n
Dm28 Cm7 1.08799 1_555 n
Dm28 Dm25 1.76572 1_555 n
Dm28 Dm26 1.74937 1_555 n
Dm28 Dm27 1.72337 1_555 n
Cm8 Dm29 1.07966 1_555 n
Cm8 Dm30 1.06897 1_555 n
Cm8 Dm31 1.0441 1_555 n
Cm8 Dm32 1.05738 1_555 n
Dm29 Cm8 1.07966 1_555 n
Dm29 Dm30 1.73902 1_555 n
Dm29 Dm31 1.73713 1_555 n
Dm29 Dm32 1.7442 1_555 n
Dm30 Cm8 1.06897 1_555 n
Dm30 Dm29 1.73902 1_555 n
Dm30 Dm31 1.71142 1_555 n
Dm30 Dm32 1.73287 1_555 n
Dm31 Cm8 1.0441 1_555 n
Dm31 Dm29 1.73713 1_555 n
Dm31 Dm30 1.71142 1_555 n
Dm31 Dm32 1.7442 1_555 n
Dm32 Cm8 1.05738 1_555 n
Dm32 Dm29 1.7442 1_555 n
Dm32 Dm30 1.73287 1_555 n
Dm32 Dm31 1.7442 1_555 n
Cm9 Cu1 2.39598 5_555 n
Cm9 Dm33 1.09702 1_555 n
Cm9 Dm34a 1.0826 1_555 n
Cm9 Dm35a 1.06842 1_555 n
Cm9 Dm36a 1.05111 1_555 n
Cm9 Dm34b 1.07467 1_555 n
Cm9 Dm35b 1.0704 1_555 n
Cm9 Dm36b 1.08783 1_555 n
Dm33 Cm9 1.09702 1_555 n
Dm33 Dm34a 1.7592 1_555 n
Dm33 Dm35a 1.75546 1_555 n
Dm33 Dm36a 1.76572 1_555 n
Dm33 Dm34b 1.77592 1_555 n
Dm33 Dm35b 1.76897 1_555 n
Dm33 Dm36b 1.75406 1_555 n
Dm34a Cm9 1.0826 1_555 n
Dm34a Dm33 1.7592 1_555 n
Dm34a Dm35a 1.75406 1_555 n
Dm34a Dm36a 1.76339 1_555 n
Dm34a Dm34b 1.02985 1_555 n
Dm34a Dm36b 1.01297 1_555 n
Dm35a Cu1 1.72051 5_555 n
Dm35a Cm9 1.06842 1_555 n
Dm35a Dm33 1.75546 1_555 n
Dm35a Dm34a 1.75406 1_555 n
Dm35a Dm36a 1.73145 1_555 n
Dm35a Dm35b 0.99664 1_555 n
Dm35a Dm36b 1.02105 1_555 n
Dm36a Cm9 1.05111 1_555 n
Dm36a Dm33 1.76572 1_555 n
Dm36a Dm34a 1.76339 1_555 n
Dm36a Dm35a 1.73145 1_555 n
Dm36a Dm34b 1.02024 1_555 n
Dm36a Dm35b 1.01297 1_555 n
Dm34b Cm9 1.07467 1_555 n
Dm34b Dm33 1.77592 1_555 n
Dm34b Dm34a 1.02985 1_555 n
Dm34b Dm36a 1.02024 1_555 n
Dm34b Dm35b 1.77221 1_555 n
Dm34b Dm36b 1.76943 1_555 n
Dm35b Cu1 2.02027 5_555 n
Dm35b Cm9 1.0704 1_555 n
Dm35b Dm33 1.76897 1_555 n
Dm35b Dm35a 0.99664 1_555 n
Dm35b Dm36a 1.01297 1_555 n
Dm35b Dm34b 1.77221 1_555 n
Dm35b Dm36b 1.76339 1_555 n
Dm36b Cu1 2.0882 5_555 n
Dm36b Cm9 1.08783 1_555 n
Dm36b Dm33 1.75406 1_555 n
Dm36b Dm34a 1.01297 1_555 n
Dm36b Dm35a 1.02105 1_555 n
Dm36b Dm34b 1.76943 1_555 n
Dm36b Dm35b 1.76339 1_555 n
